data_7130161
loop_
_publ_author_name
'Wu, Ya-Ge'
'Huang, Jia-Hong'
'Zhang, Chong'
'Dong, Xi-Yan'
'Guo, Xiang-Kun'
'Wu, Weina'
'Zang, Shuang-Quan'

_publ_section_title
;
 Site-specific sulfur-for-metal replacement in silver nanocluster
;
_journal_name_full 'Chemical Communications'
_journal_paper_doi 10.1039/D2CC00794K
_journal_year 2022
_chemical_formula_moiety 'C194 H184 Ag34.99 F30 N4 O24 P2 Pd S18, 2(H2 O), 8(C3 H7 N O), 2(C3 N O)'
_chemical_formula_sum 'C224 H258 Ag35 F30 N14 O36 P2 Pd S18'
_chemical_formula_weight 8813.30
_space_group_crystal_system monoclinic
_space_group_IT_number 15
_space_group_name_Hall '-C 2yc'
_space_group_name_H-M_alt 'C 1 2/c 1'
_atom_sites_solution_hydrogens mixed
_atom_sites_solution_primary iterative
_audit_creation_date 2022-05-27
_audit_creation_method
;
Olex2 1.2
(compiled 2018.05.29 svn.r3508 for OlexSys, GUI svn.r5506)
;
_audit_update_record
;
2022-05-28 deposited with the CCDC.	2022-05-31 downloaded from the CCDC.
;
_cell_angle_alpha 90
_cell_angle_beta 98.3850(10)
_cell_angle_gamma 90
_cell_formula_units_Z 4
_cell_length_a 41.1371(3)
_cell_length_b 30.7832(2)
_cell_length_c 21.93730(10)
_cell_measurement_reflns_used 39869
_cell_measurement_temperature 199.99(10)
_cell_measurement_theta_max 73.8190
_cell_measurement_theta_min 3.0330
_cell_volume 27482.9(3)
_computing_cell_refinement 'CrysAlisPro 1.171.39.27b (Rigaku OD, 2015)'
_computing_data_collection 'CrysAlisPro 1.171.39.27b (Rigaku OD, 2015)'
_computing_data_reduction 'CrysAlisPro 1.171.39.27b (Rigaku OD, 2015)'
_computing_molecular_graphics 'Olex2 (Dolomanov et al., 2009)'
_computing_publication_material 'Olex2 (Dolomanov et al., 2009)'
_computing_structure_refinement 'ShelXL (Sheldrick, 2015)'
_computing_structure_solution 'olex2.solve (Bourhis et al., 2015)'
_diffrn_ambient_environment N~2~
_diffrn_ambient_temperature 199.99(10)
_diffrn_detector 'CCD plate'
_diffrn_measured_fraction_theta_full 0.997
_diffrn_measured_fraction_theta_max 0.967
_diffrn_measurement_details
;
List of Runs (angles in degrees, time in seconds):

  # Type    Start    End  Width  t~exp~   \w     \q     \k     \f   Frames
#--------------------------------------------------------------------------
  1  \w    -28.00  23.00   0.50    1.34    --    0.00 -57.00  90.00  102
  2  \w    -18.00  27.00   0.50    1.34    --    0.00  38.00 -30.00   90
  3  \w     48.00  75.00   0.50    1.34    --    0.00  36.00 132.00   54
  4  \w     47.00  89.00   0.50    1.34    --    0.00  38.00 -30.00   84
  5  \w    -66.00 -37.00   0.50    1.34    --    0.00 -57.00  90.00   58
  6  \w    129.00 177.00   0.50    5.35    --   95.20  77.00-150.00   96
  7  \w      8.00 114.00   0.50    5.35    --   95.20 -30.00-180.00  212
  8  \w     85.00 185.00   0.50    5.35    --   95.20  30.00 150.00  200
  9  \w      7.00  90.00   0.50    5.35    --   95.20 -15.00   0.00  166
 10  \w     70.00 114.00   0.50    5.35    --   95.20 -45.00-150.00   88
 11  \w     31.00  94.00   0.50    5.35    --   95.20 -45.00-180.00  126
 12  \w      8.00  34.00   0.50    5.35    --   95.20 -61.00  30.00   52
 13  \w     11.00 118.00   0.50    5.35    --   95.20 -61.00-180.00  214
;
_diffrn_measurement_device 'four-circle diffractometer'
_diffrn_measurement_device_type 'XtaLAB AFC12 (RINC): Kappa single'
_diffrn_measurement_method '\w scans'
_diffrn_orient_matrix_type 'CrysAlisPro convention (1999,Acta A55,543-557)'
_diffrn_orient_matrix_UB_11 0.0302556000
_diffrn_orient_matrix_UB_12 0.0136185000
_diffrn_orient_matrix_UB_13 0.0458853000
_diffrn_orient_matrix_UB_21 -0.0227134000
_diffrn_orient_matrix_UB_22 0.0187437000
_diffrn_orient_matrix_UB_23 0.0433499000
_diffrn_orient_matrix_UB_31 -0.0003480000
_diffrn_orient_matrix_UB_32 -0.0443987000
_diffrn_orient_matrix_UB_33 0.0324481000
_diffrn_radiation_monochromator graphite
_diffrn_radiation_probe x-ray
_diffrn_radiation_type CuK\a
_diffrn_radiation_wavelength 1.54184
_diffrn_reflns_av_R_equivalents 0.0636
_diffrn_reflns_av_unetI/netI 0.0545
_diffrn_reflns_Laue_measured_fraction_full 0.997
_diffrn_reflns_Laue_measured_fraction_max 0.967
_diffrn_reflns_limit_h_max 51
_diffrn_reflns_limit_h_min -46
_diffrn_reflns_limit_k_max 23
_diffrn_reflns_limit_k_min -37
_diffrn_reflns_limit_l_max 26
_diffrn_reflns_limit_l_min -22
_diffrn_reflns_number 75567
_diffrn_reflns_point_group_measured_fraction_full 0.997
_diffrn_reflns_point_group_measured_fraction_max 0.967
_diffrn_reflns_theta_full 67.684
_diffrn_reflns_theta_max 74.145
_diffrn_reflns_theta_min 2.171
_diffrn_source 'fine-focus sealed X-ray tube'
_diffrn_source_type 'Enhance (Cu) X-ray Source'
_exptl_absorpt_coefficient_mu 22.094
_exptl_absorpt_correction_T_max 1.00000
_exptl_absorpt_correction_T_min 0.09786
_exptl_absorpt_correction_type multi-scan
_exptl_absorpt_process_details
;
CrysAlisPro 1.171.39.27b (Rigaku Oxford Diffraction, 2015)
Empirical absorption correction using spherical harmonics,
 implemented in SCALE3 ABSPACK scaling algorithm.
;
_exptl_crystal_colour black
_exptl_crystal_colour_primary black
_exptl_crystal_density_diffrn 2.130
_exptl_crystal_description block
_exptl_crystal_F_000 17068
_exptl_crystal_size_max 0.3
_exptl_crystal_size_mid 0.2
_exptl_crystal_size_min 0.2
_refine_diff_density_max 2.530
_refine_diff_density_min -3.272
_refine_diff_density_rms 0.550
_refine_ls_extinction_method none
_refine_ls_goodness_of_fit_ref 1.060
_refine_ls_hydrogen_treatment constr
_refine_ls_matrix_type full
_refine_ls_number_parameters 1687
_refine_ls_number_reflns 27045
_refine_ls_number_restraints 446
_refine_ls_restrained_S_all 1.069
_refine_ls_R_factor_all 0.0906
_refine_ls_R_factor_gt 0.0722
_refine_ls_shift/su_max 0.006
_refine_ls_shift/su_mean 0.000
_refine_ls_structure_factor_coef Fsqd
_refine_ls_weighting_details 'w=1/[\s^2^(Fo^2^)+(0.1101P)^2^+615.2066P] where P=(Fo^2^+2Fc^2^)/3'
_refine_ls_weighting_scheme calc
_refine_ls_wR_factor_gt 0.1877
_refine_ls_wR_factor_ref 0.2066
_reflns_Friedel_coverage 0.000
_reflns_number_gt 21320
_reflns_number_total 27045
_reflns_threshold_expression 'I > 2\s(I)'
_cod_data_source_file d2cc00794k2.cif
_cod_data_source_block pd@ag35
_cod_database_code 7130161
_shelx_shelxl_version_number 2016/6
_chemical_oxdiff_formula 'C H O N S Cu'
_chemical_oxdiff_usercomment ' '
_shelx_space_group_comment
;
The symmetry employed for this shelxl refinement is uniquely defined
by the following loop, which should always be used as a source of
symmetry information in preference to the above space-group names.
They are only intended as comments.
;
_shelx_estimated_absorpt_t_max 0.096
_shelx_estimated_absorpt_t_min 0.058
_reflns_odcompleteness_completeness 99.66
_reflns_odcompleteness_iscentric 1
_reflns_odcompleteness_theta 66.97
_olex2_refinement_description
;
1. Fixed Uiso
 At 1.2 times of:
  All C(H) groups, All C(H,H) groups
 At 1.5 times of:
  All C(H,H,H) groups, All O(H,H) groups
2. Restrained distances
 C66-C65
 1.51 with sigma of 0.02
 N7-C119 = N7-C117 = N7-C114
 1.5 with sigma of 0.02
 C116-N7
 1.5 with sigma of 0.02
 C72-C71
 1.5 with sigma of 0.02
 O6-C71
 1.2 with sigma of 0.02
 F10-C72 = F11-C72
 1.35 with sigma of 0.01
 O16-C110
 1.2 with sigma of 0.02
 O18-C118 = O17-C113
 1.2 with sigma of 0.02
 F2-F1 \\sim F2-F3 \\sim F1-F3
 with sigma of 0.02
 F3-C66 \\sim F1-C66 \\sim F2-C66
 with sigma of 0.02
 F8A-C70 \\sim F8-C70 \\sim F9-C70 \\sim F9A-C70 \\sim F7-C70 \\sim F7A-C70
 with sigma of 0.02
3. Restrained planarity
 F1, F1_$1, F2, F2_$1, F3, F3_$1
 with sigma of 0.1
4. Rigid bond restraints
 O13, N3, C101, C102, C103
 with sigma for 1-2 distances of 0.01 and sigma for 1-3 distances of 0.01
 C37, C38, C39, C40, C41, C42
 with sigma for 1-2 distances of 0.01 and sigma for 1-3 distances of 0.01
 F7, C70, F8A, F8, F7A, F9, F9A
 with sigma for 1-2 distances of 0.01 and sigma for 1-3 distances of 0.01
5. Uiso/Uaniso restraints and constraints
F15 \\sim F16 \\sim F17: within 2A with sigma of 0.02 and sigma for terminal
atoms of 0.04
C36 \\sim C37 \\sim C38 \\sim C39 \\sim C40 \\sim C41 \\sim C42: within 2A with
sigma of 0.02 and sigma for terminal atoms of 0.04
Uanis(C56) \\sim Ueq, Uanis(C51) \\sim Ueq, Uanis(C52) \\sim Ueq, Uanis(C53)
\\sim Ueq, Uanis(C54) \\sim Ueq, Uanis(C55) \\sim Ueq: with sigma of 0.01 and
sigma for terminal atoms of 0.02
Uanis(C53) \\sim Ueq: with sigma of 0.01 and sigma for terminal atoms of 0.02
Uanis(F8) \\sim Ueq, Uanis(F7) \\sim Ueq, Uanis(F9) \\sim Ueq, Uanis(F15) \\sim
Ueq, Uanis(F16) \\sim Ueq, Uanis(F8) \\sim Ueq, Uanis(F7) \\sim Ueq, Uanis(F9)
\\sim Ueq, Uanis(F13) \\sim Ueq: with sigma of 0.01 and sigma for terminal
atoms of 0.02
Uanis(C62) \\sim Ueq, Uanis(C61) \\sim Ueq: with sigma of 0.01 and sigma for
terminal atoms of 0.02
Uanis(C61) \\sim Ueq, Uanis(C62) \\sim Ueq: with sigma of 0.01 and sigma for
terminal atoms of 0.02
Uanis(C100) \\sim Ueq: with sigma of 0.01 and sigma for terminal atoms of 0.02
Uanis(F2) \\sim Ueq, Uanis(F3) \\sim Ueq, Uanis(C66) \\sim Ueq, Uanis(F1) \\sim
Ueq: with sigma of 0.01 and sigma for terminal atoms of 0.02
Uanis(C72) \\sim Ueq, Uanis(C71) \\sim Ueq, Uanis(O6) \\sim Ueq, Uanis(F10)
\\sim Ueq, Uanis(F11) \\sim Ueq: with sigma of 0.01 and sigma for terminal
atoms of 0.02
Uanis(F5) \\sim Ueq, Uanis(F13) \\sim Ueq, Uanis(F15) \\sim Ueq, Uanis(F9)
\\sim Ueq, Uanis(C63) \\sim Ueq, Uanis(C109) \\sim Ueq: with sigma of 0.01 and
sigma for terminal atoms of 0.02
Uanis(C102) \\sim Ueq, Uanis(O13) \\sim Ueq, Uanis(C101) \\sim Ueq, Uanis(N3)
\\sim Ueq, Uanis(C103) \\sim Ueq, Uanis(C111) \\sim Ueq, Uanis(N6) \\sim Ueq,
Uanis(C110) \\sim Ueq, Uanis(C112) \\sim Ueq, Uanis(O16) \\sim Ueq: with sigma
of 0.01 and sigma for terminal atoms of 0.02
Uanis(O14) \\sim Ueq, Uanis(N4) \\sim Ueq, Uanis(C105) \\sim Ueq, Uanis(C104)
\\sim Ueq, Uanis(C106) \\sim Ueq: with sigma of 0.01 and sigma for terminal
atoms of 0.02
Uanis(C38) \\sim Ueq, Uanis(C40) \\sim Ueq, Uanis(C41) \\sim Ueq, Uanis(C42)
\\sim Ueq: with sigma of 0.01 and sigma for terminal atoms of 0.02
Uanis(F9) \\sim Ueq, Uanis(F13) \\sim Ueq, Uanis(F15) \\sim Ueq: with sigma of
0.01 and sigma for terminal atoms of 0.02
Uanis(F8A) \\sim Ueq, Uanis(F9A) \\sim Ueq, Uanis(F7A) \\sim Ueq, Uanis(F9)
\\sim Ueq, Uanis(C70) \\sim Ueq, Uanis(F7) \\sim Ueq, Uanis(F8) \\sim Ueq: with
sigma of 0.01 and sigma for terminal atoms of 0.02
Uanis(F8A) \\sim Ueq, Uanis(C70) \\sim Ueq, Uanis(F9) \\sim Ueq, Uanis(F9A)
\\sim Ueq, Uanis(F7A) \\sim Ueq, Uanis(F7) \\sim Ueq, Uanis(F8) \\sim Ueq: with
sigma of 0.01 and sigma for terminal atoms of 0.02
Uanis(Ag0A) \\sim Ueq: with sigma of 0.01 and sigma for terminal atoms of 0.02
Uanis(Ag17) \\sim Ueq, Uanis(Ag1) \\sim Ueq: with sigma of 0.01 and sigma for
terminal atoms of 0.02
Uanis(Ag20) \\sim Ueq: with sigma of 0.01 and sigma for terminal atoms of 0.02
6. Others
 Sof(F7A)=Sof(F8A)=Sof(F9A)=1-FVAR(1)
 Sof(F7)=Sof(F8)=Sof(F9)=FVAR(1)
 Sof(Ag1)=1-FVAR(2)
 Sof(Ag17)=FVAR(2)
 Sof(O18)=Sof(C114)=Sof(C118)=Sof(C119)=1-FVAR(3)
 Sof(O17)=Sof(C113)=Sof(C116)=Sof(C117)=FVAR(3)
 Fixed Sof: F1(0.5) F2(0.5) F3(0.5) F10(0.5) C72(0.5)
7.a Riding coordinates:
 O1W(H1Wa,H1Wb)
7.b Secondary CH2 refined with riding coordinates:
 C1(H1a,H1b), C8(H8a,H8b), C15(H15a,H15b), C22(H22a,H22b), C29(H29a,H29b),
 C36(H36a,H36b), C43(H43a,H43b), C50(H50a,H50b), C57(H57a,H57b)
7.c Aromatic/amide H refined with riding coordinates:
 C3(H3), C4(H4), C5(H5), C6(H6), C7(H7), C10(H10), C11(H11), C12(H12),
 C13(H13), C14(H14), C17(H17), C18(H18), C19(H19), C20(H20), C21(H21), C23(H23),
  C25(H25), C26(H26), C27(H27), C28(H28), C31(H31), C32(H32), C33(H33),
 C34(H34), C35(H35), C38(H38), C39(H39), C40(H40), C41(H41), C42(H42), C45(H45),
  C46(H46), C47(H47), C48(H48), C49(H49), C56(H56), C55(H55), C54(H54),
 C53(H53), C52(H52), C60(H60), C61(H61), C62(H62), C63(H63), C64(H64), C78(H78),
  C79(H79), C80(H80), C81(H81), C82(H82), C84(H84), C85(H85), C86(H86),
 C87(H87), C88(H88), C90(H90), C91(H91), C92(H92), C93(H93), C94(H94), C95(H95),
  C98(H98), C101(H101), C104(H104), C107(H107), C110(H110)
7.d Fitted hexagon refined as free rotating group:
 C56(C55,C54,C53,C52,C51)
7.e Idealised Me refined as rotating group:
 C96(H96a,H96b,H96c), C97(H97a,H97b,H97c), C99(H99a,H99b,H99c), C100(H10a,H10b,
 H10c), C102(H10d,H10e,H10f), C103(H10g,H10h,H10i), C105(H10j,H10k,H10l),
 C106(H10m,H10n,H10o), C108(H10p,H10q,H10r), C109(H10s,H10t,H10u), C111(H11a,
 H11b,H11c), C112(H11d,H11e,H11f)
;
_olex2_submission_special_instructions 'No special instructions were received'
_oxdiff_exptl_absorpt_empirical_details
;
Empirical correction (ABSPACK) includes:
- Absorption correction using spherical harmonics
- Frame scaling
;
_oxdiff_exptl_absorpt_empirical_full_max 5.777
_oxdiff_exptl_absorpt_empirical_full_min 0.410

loop_
_space_group_symop_operation_xyz
'x, y, z'
'-x, y, -z+1/2'
'x+1/2, y+1/2, z'
'-x+1/2, y+1/2, -z+1/2'
'-x, -y, -z'
'x, -y, z-1/2'
'-x+1/2, -y+1/2, -z'
'x+1/2, -y+1/2, z-1/2'

loop_
_atom_site_label
_atom_site_type_symbol
_atom_site_fract_x
_atom_site_fract_y
_atom_site_fract_z
_atom_site_U_iso_or_equiv
_atom_site_adp_type
_atom_site_occupancy
_atom_site_site_symmetry_order
_atom_site_calc_flag
_atom_site_refinement_flags_posn
_atom_site_refinement_flags_adp
_atom_site_refinement_flags_occupancy
_atom_site_disorder_assembly
_atom_site_disorder_group
Ag2 Ag 0.43103(2) 0.75086(2) 0.22764(3) 0.02775(15) Uani 1 1 d . . . . .
Ag3 Ag 0.46821(2) 0.67318(2) 0.20337(3) 0.02651(14) Uani 1 1 d . . . . .
Ag4 Ag 0.52726(2) 0.74784(2) 0.37482(3) 0.02724(14) Uani 1 1 d . . . . .
Ag5 Ag 0.46733(2) 0.79647(2) 0.33240(3) 0.02808(15) Uani 1 1 d . . . . .
Ag6 Ag 0.53342(2) 0.70194(2) 0.17019(3) 0.02791(15) Uani 1 1 d . . . . .
Ag7 Ag 0.53066(2) 0.82749(2) 0.29247(3) 0.02770(14) Uani 1 1 d . . . . .
Ag8 Ag 0.47909(2) 0.60804(2) 0.30738(3) 0.03419(16) Uani 1 1 d . . . . .
Ag9 Ag 0.51928(2) 0.83659(2) 0.42556(3) 0.03565(17) Uani 1 1 d . . . . .
Ag10 Ag 0.58814(2) 0.80524(2) 0.38663(3) 0.03630(17) Uani 1 1 d . . . . .
Ag11 Ag 0.56301(2) 0.66800(2) 0.43232(3) 0.03720(17) Uani 1 1 d . . . . .
Ag12 Ag 0.60553(2) 0.67434(3) 0.33293(4) 0.04199(18) Uani 1 1 d . . . . .
Ag13 Ag 0.500000 0.91204(3) 0.250000 0.0430(3) Uani 1 2 d S T P . .
Ag14 Ag 0.49432(2) 0.68870(3) 0.46299(4) 0.04493(19) Uani 1 1 d . . . . .
Ag15 Ag 0.44011(2) 0.88558(3) 0.29918(4) 0.0515(2) Uani 1 1 d . . . . .
Ag16 Ag 0.38226(3) 0.67770(4) 0.29669(5) 0.0627(3) Uani 1 1 d . . . . .
Ag17 Ag 0.4358(3) 0.7465(3) 0.4686(3) 0.051(2) Uani 0.51(5) 1 d . U . A 1
Ag19 Ag 0.36796(10) 0.7673(2) 0.37873(15) 0.0551(16) Uani 0.462(16) 1 d . . . A 1
Ag20 Ag 0.37395(14) 0.7496(3) 0.3919(4) 0.1070(18) Uani 0.535(16) 1 d . U . A 2
Pd1 Pd 0.500000 0.74955(2) 0.250000 0.01961(17) Uani 1 2 d S T P . .
S1 S 0.57872(6) 0.68514(8) 0.10790(11) 0.0362(5) Uani 1 1 d . . . . .
S2 S 0.59960(6) 0.72848(7) 0.41548(11) 0.0335(5) Uani 1 1 d . . . . .
S3 S 0.58890(6) 0.86264(7) 0.30884(11) 0.0345(5) Uani 1 1 d . . . . .
S4 S 0.51272(6) 0.62528(7) 0.40662(11) 0.0332(5) Uani 1 1 d . . . . .
S5 S 0.42685(6) 0.61874(7) 0.23856(11) 0.0324(5) Uani 1 1 d . . . . .
S6 S 0.51081(6) 0.76890(8) 0.48050(11) 0.0362(5) Uani 1 1 d . . . . .
S7 S 0.49585(6) 0.89568(7) 0.35787(11) 0.0351(5) Uani 1 1 d . . . . .
S8 S 0.42361(6) 0.81083(8) 0.40009(11) 0.0343(5) Uani 1 1 d . . . . .
S9 S 0.37402(6) 0.75735(8) 0.25787(11) 0.0344(5) Uani 1 1 d . . . . .
P1 P 0.32188(8) 0.75643(12) 0.43301(16) 0.0554(8) Uani 1 1 d . . . . .
F1 F 0.5307(4) 0.4527(4) 0.2652(13) 0.105(7) Uani 0.5 1 d D U . B -1
F2 F 0.4863(5) 0.4521(4) 0.2947(8) 0.066(4) Uani 0.5 1 d D U . B .
F3 F 0.4889(8) 0.4508(6) 0.2003(8) 0.125(9) Uani 0.5 1 d D U . B -1
F4 F 0.7300(2) 0.6485(4) 0.3233(7) 0.112(4) Uani 1 1 d . . . . .
F5 F 0.7093(2) 0.5953(4) 0.3679(5) 0.105(4) Uani 1 1 d . U . . .
F6 F 0.7156(2) 0.5909(3) 0.2755(5) 0.094(3) Uani 1 1 d . . . . .
F7 F 0.6043(6) 0.8585(6) 0.6117(7) 0.093(6) Uani 0.65(3) 1 d D U . C 1
F8 F 0.6366(3) 0.8894(8) 0.5607(8) 0.100(6) Uani 0.65(3) 1 d D U . C 1
F9 F 0.5941(7) 0.9239(7) 0.5760(13) 0.120(8) Uani 0.65(3) 1 d D U . C 1
F10 F 0.4693(6) 1.0583(8) 0.3010(12) 0.119(8) Uani 0.5 1 d D U . . .
F11 F 0.4773(4) 1.0710(4) 0.2145(7) 0.139(5) Uani 1 1 d D U . . .
F12 F 0.3686(3) 1.0049(4) 0.3390(9) 0.148(6) Uani 1 1 d . . . . .
F13 F 0.3271(3) 0.9723(5) 0.2953(8) 0.163(6) Uani 1 1 d . U . . .
F14 F 0.3437(4) 0.9654(5) 0.3900(8) 0.146(6) Uani 1 1 d . . . . .
F15 F 0.4769(4) 0.6506(6) 0.6734(6) 0.141(5) Uani 1 1 d . U . . .
F16 F 0.4439(4) 0.7017(5) 0.6829(5) 0.128(4) Uani 1 1 d . U . . .
F17 F 0.4292(4) 0.6461(5) 0.6413(6) 0.147(5) Uani 1 1 d . U . . .
O1 O 0.4941(2) 0.5351(2) 0.2982(4) 0.050(2) Uani 1 1 d . . . . .
O2 O 0.6656(2) 0.6454(3) 0.2424(4) 0.055(2) Uani 1 1 d . . . . .
O3 O 0.65791(19) 0.6467(3) 0.3425(4) 0.052(2) Uani 1 1 d . . . . .
O4 O 0.6006(2) 0.8334(3) 0.4867(4) 0.069(3) Uani 1 1 d . . . . .
O5 O 0.5596(2) 0.8790(3) 0.4839(4) 0.0517(19) Uani 1 1 d . . . . .
O6 O 0.5279(3) 0.9846(4) 0.2565(7) 0.109(4) Uani 1 1 d D U . . .
O7 O 0.3589(3) 0.8942(3) 0.3217(5) 0.071(3) Uani 1 1 d . . . . .
O8 O 0.4020(2) 0.9364(3) 0.3156(5) 0.064(3) Uani 1 1 d . . . . .
O9 O 0.4817(2) 0.6739(3) 0.5603(4) 0.058(2) Uani 1 1 d . . . . .
O10 O 0.4391(2) 0.7192(3) 0.5623(4) 0.066(3) Uani 1 1 d . . . . .
O11 O 0.6104(3) 0.6148(4) 0.4457(5) 0.077(3) Uani 1 1 d . . . . .
O12 O 0.5668(2) 0.6509(4) 0.5440(4) 0.066(3) Uani 1 1 d . . . . .
N1 N 0.6462(3) 0.5735(4) 0.5061(5) 0.063(3) Uani 1 1 d . . . . .
N2 N 0.5816(3) 0.6438(4) 0.6472(4) 0.053(2) Uani 1 1 d . . . . .
C1 C 0.5796(3) 0.6320(5) 0.0700(7) 0.062(4) Uani 1 1 d . . . . .
H1A H 0.567497 0.611203 0.091201 0.074 Uiso 1 1 calc R . . . .
H1B H 0.568586 0.634412 0.027907 0.074 Uiso 1 1 calc R . . . .
C2 C 0.6135(3) 0.6158(3) 0.0696(5) 0.040(2) Uani 1 1 d . . . . .
C3 C 0.6317(4) 0.6277(4) 0.0234(6) 0.055(3) Uani 1 1 d . . . . .
H3 H 0.622684 0.646661 -0.007502 0.066 Uiso 1 1 calc R . . . .
C4 C 0.6628(4) 0.6118(5) 0.0232(8) 0.067(4) Uani 1 1 d . . . . .
H4 H 0.674303 0.619062 -0.008815 0.080 Uiso 1 1 calc R . . . .
C5 C 0.6766(3) 0.5860(5) 0.0683(8) 0.065(4) Uani 1 1 d . . . . .
H5 H 0.697918 0.576032 0.067690 0.078 Uiso 1 1 calc R . . . .
C6 C 0.6604(3) 0.5737(4) 0.1153(7) 0.061(3) Uani 1 1 d . . . . .
H6 H 0.670246 0.555522 0.146536 0.073 Uiso 1 1 calc R . . . .
C7 C 0.6286(3) 0.5893(4) 0.1152(6) 0.049(3) Uani 1 1 d . . . . .
H7 H 0.617176 0.581310 0.147075 0.059 Uiso 1 1 calc R . . . .
C8 C 0.6323(3) 0.7274(5) 0.4833(6) 0.055(3) Uani 1 1 d . . . . .
H8A H 0.625242 0.744273 0.516259 0.066 Uiso 1 1 calc R . . . .
H8B H 0.635551 0.697647 0.497598 0.066 Uiso 1 1 calc R . . . .
C9 C 0.6643(3) 0.7451(4) 0.4691(6) 0.051(3) Uani 1 1 d . . . . .
C10 C 0.6875(3) 0.7178(6) 0.4501(6) 0.066(4) Uani 1 1 d . . . . .
H10 H 0.683864 0.687958 0.447494 0.079 Uiso 1 1 calc R . . . .
C11 C 0.7172(4) 0.7361(9) 0.4344(9) 0.095(6) Uani 1 1 d . . . . .
H11 H 0.733082 0.718387 0.421067 0.114 Uiso 1 1 calc R . . . .
C12 C 0.7219(4) 0.7797(9) 0.4392(8) 0.091(6) Uani 1 1 d . . . . .
H12 H 0.741212 0.791587 0.429040 0.110 Uiso 1 1 calc R . . . .
C13 C 0.7000(4) 0.8055(7) 0.4577(8) 0.084(5) Uani 1 1 d . . . . .
H13 H 0.704142 0.835213 0.460873 0.101 Uiso 1 1 calc R . . . .
C14 C 0.6702(4) 0.7890(6) 0.4729(7) 0.071(4) Uani 1 1 d . . . . .
H14 H 0.654637 0.807725 0.485375 0.085 Uiso 1 1 calc R . . . .
C15 C 0.5875(3) 0.9162(4) 0.3448(6) 0.051(3) Uani 1 1 d . . . . .
H15A H 0.578222 0.936699 0.313508 0.061 Uiso 1 1 calc R . . . .
H15B H 0.572626 0.914573 0.375295 0.061 Uiso 1 1 calc R . . . .
C16 C 0.6197(3) 0.9336(4) 0.3755(6) 0.051(3) Uani 1 1 d . . . . .
C17 C 0.6209(4) 0.9547(5) 0.4324(7) 0.068(4) Uani 1 1 d . . . . .
H17 H 0.602063 0.956408 0.451115 0.082 Uiso 1 1 calc R . . . .
C18 C 0.6496(5) 0.9729(7) 0.4608(9) 0.101(6) Uani 1 1 d . . . . .
H18 H 0.650517 0.985542 0.499505 0.121 Uiso 1 1 calc R . . . .
C19 C 0.6779(5) 0.9722(7) 0.4303(9) 0.096(6) Uani 1 1 d . . . . .
H19 H 0.697166 0.986100 0.447590 0.115 Uiso 1 1 calc R . . . .
C20 C 0.6764(4) 0.9511(6) 0.3756(9) 0.084(5) Uani 1 1 d . . . . .
H20 H 0.695264 0.948521 0.356934 0.100 Uiso 1 1 calc R . . . .
C21 C 0.6466(4) 0.9329(5) 0.3468(7) 0.068(4) Uani 1 1 d . . . . .
H21 H 0.645481 0.920412 0.307969 0.082 Uiso 1 1 calc R . . . .
C22 C 0.5210(3) 0.5745(4) 0.4527(6) 0.046(3) Uani 1 1 d . . . . .
H22A H 0.530293 0.552836 0.428188 0.055 Uiso 1 1 calc R . . . .
H22B H 0.536941 0.580514 0.488826 0.055 Uiso 1 1 calc R . . . .
C23 C 0.4819(4) 0.5698(4) 0.5295(5) 0.053(3) Uani 1 1 d . . . . .
H23 H 0.495384 0.589066 0.554373 0.063 Uiso 1 1 calc R . . . .
C24 C 0.4900(3) 0.5571(3) 0.4724(5) 0.039(2) Uani 1 1 d . . . . .
C25 C 0.4690(3) 0.5296(4) 0.4362(6) 0.049(3) Uani 1 1 d . . . . .
H25 H 0.473894 0.521053 0.397903 0.059 Uiso 1 1 calc R . . . .
C26 C 0.4407(3) 0.5145(4) 0.4561(6) 0.057(3) Uani 1 1 d . . . . .
H26 H 0.426930 0.495801 0.431104 0.068 Uiso 1 1 calc R . . . .
C27 C 0.4328(4) 0.5266(4) 0.5117(7) 0.061(3) Uani 1 1 d . . . . .
H27 H 0.413418 0.516798 0.524296 0.073 Uiso 1 1 calc R . . . .
C28 C 0.4536(4) 0.5534(5) 0.5488(7) 0.067(4) Uani 1 1 d . . . . .
H28 H 0.448777 0.560790 0.587602 0.080 Uiso 1 1 calc R . . . .
C29 C 0.4191(3) 0.5684(3) 0.1929(5) 0.043(2) Uani 1 1 d . . . . .
H29A H 0.408968 0.575552 0.151376 0.052 Uiso 1 1 calc R . . . .
H29B H 0.439745 0.553826 0.190356 0.052 Uiso 1 1 calc R . . . .
C30 C 0.3974(3) 0.5392(4) 0.2212(5) 0.046(3) Uani 1 1 d . . . . .
C31 C 0.4091(4) 0.5110(4) 0.2692(6) 0.060(3) Uani 1 1 d . . . . .
H31 H 0.431462 0.510449 0.283722 0.072 Uiso 1 1 calc R . . . .
C32 C 0.3884(4) 0.4839(4) 0.2958(7) 0.068(4) Uani 1 1 d . . . . .
H32 H 0.396801 0.464842 0.327042 0.082 Uiso 1 1 calc R . . . .
C33 C 0.3555(4) 0.4853(5) 0.2758(7) 0.072(4) Uani 1 1 d . . . . .
H33 H 0.341341 0.467427 0.293812 0.086 Uiso 1 1 calc R . . . .
C34 C 0.3432(4) 0.5130(5) 0.2291(7) 0.064(4) Uani 1 1 d . . . . .
H34 H 0.320718 0.514036 0.215516 0.077 Uiso 1 1 calc R . . . .
C35 C 0.3641(3) 0.5393(4) 0.2026(7) 0.059(3) Uani 1 1 d . . . . .
H35 H 0.355386 0.557809 0.170877 0.070 Uiso 1 1 calc R . . . .
C36 C 0.5455(3) 0.7620(4) 0.5424(5) 0.051(3) Uani 1 1 d . U . . .
H36A H 0.549610 0.731180 0.548619 0.061 Uiso 1 1 calc R . . . .
H36B H 0.564891 0.774735 0.529308 0.061 Uiso 1 1 calc R . . . .
C37 C 0.5406(4) 0.7817(5) 0.6020(7) 0.065(3) Uani 1 1 d . U . . .
C38 C 0.5468(6) 0.7596(8) 0.6541(10) 0.112(5) Uani 1 1 d . U . . .
H38 H 0.548730 0.729546 0.654904 0.134 Uiso 1 1 calc R . . . .
C39 C 0.5503(8) 0.7859(9) 0.7108(11) 0.140(6) Uani 1 1 d . U . . .
H39 H 0.563082 0.775672 0.746390 0.168 Uiso 1 1 calc R . . . .
C40 C 0.5358(7) 0.8230(9) 0.7114(12) 0.124(5) Uani 1 1 d . U . . .
H40 H 0.530243 0.833770 0.748141 0.148 Uiso 1 1 calc R . . . .
C41 C 0.5286(5) 0.8459(8) 0.6596(9) 0.099(4) Uani 1 1 d . U . . .
H41 H 0.522529 0.874963 0.660263 0.119 Uiso 1 1 calc R . . . .
C42 C 0.5307(5) 0.8253(6) 0.6069(9) 0.085(4) Uani 1 1 d . U . . .
H42 H 0.525156 0.840873 0.570480 0.102 Uiso 1 1 calc R . . . .
C43 C 0.5032(3) 0.9478(4) 0.3997(5) 0.046(3) Uani 1 1 d . . . . .
H43A H 0.526117 0.949625 0.417637 0.055 Uiso 1 1 calc R . . . .
H43B H 0.498605 0.971640 0.370732 0.055 Uiso 1 1 calc R . . . .
C44 C 0.4823(3) 0.9526(3) 0.4494(5) 0.039(2) Uani 1 1 d . . . . .
C45 C 0.4933(4) 0.9388(4) 0.5077(6) 0.054(3) Uani 1 1 d . . . . .
H45 H 0.514278 0.927067 0.517536 0.064 Uiso 1 1 calc R . . . .
C46 C 0.4727(5) 0.9424(5) 0.5523(7) 0.076(5) Uani 1 1 d . . . . .
H46 H 0.479557 0.931954 0.591897 0.092 Uiso 1 1 calc R . . . .
C47 C 0.4425(5) 0.9613(6) 0.5382(10) 0.086(6) Uani 1 1 d . . . . .
H47 H 0.429349 0.964534 0.569015 0.103 Uiso 1 1 calc R . . . .
C48 C 0.4310(4) 0.9755(6) 0.4800(9) 0.081(5) Uani 1 1 d . . . . .
H48 H 0.410029 0.987121 0.470552 0.097 Uiso 1 1 calc R . . . .
C49 C 0.4511(4) 0.9720(4) 0.4366(8) 0.067(4) Uani 1 1 d . . . . .
H49 H 0.444066 0.982812 0.397286 0.081 Uiso 1 1 calc R . . . .
C50 C 0.4253(4) 0.8586(3) 0.4509(6) 0.054(3) Uani 1 1 d . . . . .
H50A H 0.447774 0.868888 0.458820 0.065 Uiso 1 1 calc R . . . .
H50B H 0.412022 0.881512 0.429520 0.065 Uiso 1 1 calc R . . . .
C56 C 0.3818(2) 0.8605(4) 0.5188(5) 0.087(5) Uani 1 1 d . U . . .
H56 H 0.367265 0.872386 0.486583 0.104 Uiso 1 1 calc R . . . .
C55 C 0.3715(3) 0.8530(5) 0.5755(7) 0.115(7) Uani 1 1 d G U . . .
H55 H 0.350182 0.859795 0.581248 0.138 Uiso 1 1 calc R . . . .
C54 C 0.3932(4) 0.8353(5) 0.6235(5) 0.132(9) Uani 1 1 d G U . . .
H54 H 0.386395 0.830218 0.661497 0.158 Uiso 1 1 calc R . . . .
C53 C 0.4252(4) 0.8251(5) 0.6149(5) 0.120(8) Uani 1 1 d G U . . .
H53 H 0.439690 0.813231 0.647080 0.144 Uiso 1 1 calc R . . . .
C52 C 0.4354(2) 0.8326(4) 0.5582(5) 0.077(4) Uani 1 1 d G U . . .
H52 H 0.456773 0.825822 0.552415 0.092 Uiso 1 1 calc R . . . .
C51 C 0.4137(2) 0.8504(3) 0.5101(4) 0.051(3) Uani 1 1 d G U . . .
C57 C 0.3380(3) 0.7599(4) 0.1965(6) 0.054(3) Uani 1 1 d . . . . .
H57A H 0.344705 0.772145 0.159527 0.065 Uiso 1 1 calc R . . . .
H57B H 0.330028 0.730657 0.186817 0.065 Uiso 1 1 calc R . . . .
C59 C 0.3106(3) 0.7868(4) 0.2150(5) 0.046(3) Uani 1 1 d . . . . .
C60 C 0.3107(4) 0.8314(5) 0.2080(8) 0.069(4) Uani 1 1 d . . . . .
H60 H 0.328322 0.844791 0.193430 0.083 Uiso 1 1 calc R . . . .
C61 C 0.2851(5) 0.8563(7) 0.2225(10) 0.100(6) Uani 1 1 d . U . . .
H61 H 0.285449 0.886369 0.217981 0.120 Uiso 1 1 calc R . . . .
C62 C 0.2592(5) 0.8367(7) 0.2433(9) 0.095(6) Uani 1 1 d . U . . .
H62 H 0.242014 0.853317 0.254120 0.114 Uiso 1 1 calc R . . . .
C63 C 0.2584(4) 0.7938(7) 0.2483(8) 0.084(5) Uani 1 1 d . U . . .
H63 H 0.240085 0.780742 0.260641 0.101 Uiso 1 1 calc R . . . .
C64 C 0.2839(3) 0.7679(6) 0.2357(7) 0.067(4) Uani 1 1 d . . . . .
H64 H 0.283133 0.738001 0.241132 0.081 Uiso 1 1 calc R . . . .
C65 C 0.500000 0.5177(4) 0.250000 0.046(4) Uani 1 2 d DS T P B .
C66 C 0.500000 0.4681(5) 0.250000 0.060(5) Uani 1 2 d DS TU P . .
C67 C 0.6729(3) 0.6391(4) 0.2986(6) 0.044(2) Uani 1 1 d . . . . .
C68 C 0.7073(3) 0.6185(5) 0.3179(8) 0.068(4) Uani 1 1 d . . . . .
C69 C 0.5861(3) 0.8648(4) 0.5065(6) 0.050(3) Uani 1 1 d . . . . .
C70 C 0.6049(3) 0.8856(4) 0.5644(6) 0.074(3) Uani 1 1 d D U . . .
C71 C 0.500000 1.0010(8) 0.250000 0.088(7) Uani 1 2 d DS TU P . .
C72 C 0.4912(7) 1.0476(8) 0.2632(9) 0.084(10) Uani 0.5 1 d D U . . .
C73 C 0.3741(3) 0.9288(4) 0.3231(6) 0.054(3) Uani 1 1 d . . . . .
C74 C 0.3531(4) 0.9690(6) 0.3359(10) 0.087(5) Uani 1 1 d . . . . .
C75 C 0.4586(3) 0.6912(4) 0.5827(6) 0.050(3) Uani 1 1 d . . . . .
C76 C 0.4545(5) 0.6733(6) 0.6475(7) 0.073(4) Uani 1 1 d . . . . .
C77 C 0.2883(3) 0.7245(4) 0.3915(6) 0.051(3) Uani 1 1 d . . . . .
C78 C 0.2963(4) 0.6857(4) 0.3667(6) 0.056(3) Uani 1 1 d . . . . .
H78 H 0.318154 0.677040 0.369417 0.067 Uiso 1 1 calc R . . . .
C79 C 0.2714(4) 0.6599(5) 0.3376(7) 0.067(4) Uani 1 1 d . . . . .
H79 H 0.276669 0.633653 0.320558 0.080 Uiso 1 1 calc R . . . .
C80 C 0.2383(4) 0.6723(5) 0.3330(7) 0.070(4) Uani 1 1 d . . . . .
H80 H 0.221857 0.654308 0.313563 0.084 Uiso 1 1 calc R . . . .
C81 C 0.2307(4) 0.7107(5) 0.3573(7) 0.067(4) Uani 1 1 d . . . . .
H81 H 0.208994 0.719819 0.354299 0.080 Uiso 1 1 calc R . . . .
C82 C 0.2562(4) 0.7366(6) 0.3869(7) 0.068(4) Uani 1 1 d . . . . .
H82 H 0.251079 0.762859 0.403986 0.082 Uiso 1 1 calc R . . . .
C83 C 0.3281(3) 0.7332(4) 0.5095(6) 0.053(3) Uani 1 1 d . . . . .
C84 C 0.3567(3) 0.7406(5) 0.5461(7) 0.062(3) Uani 1 1 d . . . . .
H84 H 0.372828 0.757132 0.531474 0.075 Uiso 1 1 calc R . . . .
C85 C 0.3627(4) 0.7235(6) 0.6068(9) 0.081(5) Uani 1 1 d . . . . .
H85 H 0.382484 0.728929 0.631969 0.097 Uiso 1 1 calc R . . . .
C86 C 0.3389(5) 0.6987(5) 0.6278(7) 0.072(4) Uani 1 1 d . . . . .
H86 H 0.342580 0.687489 0.667619 0.087 Uiso 1 1 calc R . . . .
C87 C 0.3098(4) 0.6904(5) 0.5911(8) 0.067(4) Uani 1 1 d . . . . .
H87 H 0.293911 0.673305 0.605604 0.080 Uiso 1 1 calc R . . . .
C88 C 0.3039(3) 0.7078(4) 0.5306(6) 0.057(3) Uani 1 1 d . . . . .
H88 H 0.284141 0.702464 0.505291 0.068 Uiso 1 1 calc R . . . .
C89 C 0.3045(4) 0.8088(4) 0.4433(7) 0.060(3) Uani 1 1 d . . . . .
C90 C 0.3041(4) 0.8402(5) 0.3954(7) 0.072(4) Uani 1 1 d . . . . .
H90 H 0.313684 0.833938 0.360537 0.087 Uiso 1 1 calc R . . . .
C91 C 0.2896(5) 0.8796(6) 0.4012(10) 0.096(6) Uani 1 1 d . . . . .
H91 H 0.288718 0.899801 0.369469 0.116 Uiso 1 1 calc R . . . .
C92 C 0.2761(6) 0.8899(6) 0.4531(11) 0.097(6) Uani 1 1 d . . . . .
H92 H 0.267297 0.917415 0.457157 0.117 Uiso 1 1 calc R . . . .
C93 C 0.2758(5) 0.8604(5) 0.4979(9) 0.083(5) Uani 1 1 d . . . . .
H93 H 0.265913 0.867094 0.532302 0.100 Uiso 1 1 calc R . . . .
C94 C 0.2900(4) 0.8202(5) 0.4934(8) 0.075(5) Uani 1 1 d . . . . .
H94 H 0.289659 0.800320 0.525170 0.090 Uiso 1 1 calc R . . . .
C95 C 0.6161(4) 0.5876(6) 0.4808(8) 0.079(4) Uani 1 1 d . . . . .
H95 H 0.598235 0.573553 0.493345 0.095 Uiso 1 1 calc R . . . .
C96 C 0.6482(4) 0.5386(7) 0.5519(9) 0.090(5) Uani 1 1 d . . . . .
H96A H 0.659512 0.514172 0.537743 0.135 Uiso 1 1 calc GR . . . .
H96B H 0.626447 0.530036 0.557827 0.135 Uiso 1 1 calc GR . . . .
H96C H 0.659991 0.548772 0.590301 0.135 Uiso 1 1 calc GR . . . .
C97 C 0.6749(5) 0.5917(8) 0.4935(12) 0.122(9) Uani 1 1 d . . . . .
H97A H 0.689819 0.595103 0.531179 0.184 Uiso 1 1 calc GR . . . .
H97B H 0.670375 0.619588 0.474626 0.184 Uiso 1 1 calc GR . . . .
H97C H 0.684620 0.573117 0.466024 0.184 Uiso 1 1 calc GR . . . .
C98 C 0.5868(4) 0.6527(5) 0.5903(7) 0.061(3) Uani 1 1 d . . . . .
H98 H 0.607976 0.661276 0.585422 0.073 Uiso 1 1 calc R . . . .
C99 C 0.6068(5) 0.6468(7) 0.7001(7) 0.087(5) Uani 1 1 d . . . . .
H99A H 0.627781 0.650878 0.686621 0.131 Uiso 1 1 calc GR . . . .
H99B H 0.607161 0.620589 0.723841 0.131 Uiso 1 1 calc GR . . . .
H99C H 0.602308 0.671074 0.725155 0.131 Uiso 1 1 calc GR . . . .
C100 C 0.5508(6) 0.6322(9) 0.6574(10) 0.122(8) Uani 1 1 d . U . . .
H10A H 0.535224 0.639126 0.621667 0.182 Uiso 1 1 calc GR . . . .
H10B H 0.545234 0.647774 0.692336 0.182 Uiso 1 1 calc GR . . . .
H10C H 0.550222 0.601550 0.665169 0.182 Uiso 1 1 calc GR . . . .
O1W O 0.6858(4) 0.6076(4) 0.6681(7) 0.106(4) Uani 1 1 d . . . . .
H1WA H 0.685713 0.611949 0.706339 0.160 Uiso 1 1 d R . . . .
H1WB H 0.680643 0.631989 0.651329 0.160 Uiso 1 1 d R . . . .
O13 O 0.6681(4) 0.6939(5) 0.6269(7) 0.117(5) Uani 1 1 d . U . . .
N3 N 0.6771(5) 0.7639(7) 0.6562(10) 0.115(5) Uani 1 1 d . U . . .
C101 C 0.6847(5) 0.7277(8) 0.6312(10) 0.098(5) Uani 1 1 d . U . . .
H101 H 0.704376 0.726993 0.615096 0.117 Uiso 1 1 calc R . . . .
C102 C 0.6954(8) 0.8036(10) 0.6567(16) 0.167(10) Uani 1 1 d . U . . .
H10D H 0.712333 0.803904 0.691749 0.251 Uiso 1 1 calc GR . . . .
H10E H 0.680908 0.827805 0.659007 0.251 Uiso 1 1 calc GR . . . .
H10F H 0.705141 0.805629 0.619619 0.251 Uiso 1 1 calc GR . . . .
C103 C 0.6455(9) 0.7688(13) 0.6803(18) 0.192(12) Uani 1 1 d . U . . .
H10G H 0.628437 0.775567 0.647032 0.288 Uiso 1 1 calc GR . . . .
H10H H 0.647323 0.791821 0.710152 0.288 Uiso 1 1 calc GR . . . .
H10I H 0.640322 0.742134 0.699472 0.288 Uiso 1 1 calc GR . . . .
O14 O 0.7451(5) 1.0063(7) 0.6314(11) 0.158(7) Uani 1 1 d . U . . .
N4 N 0.7207(4) 0.9419(6) 0.5968(9) 0.098(5) Uani 1 1 d . U . . .
C104 C 0.7386(6) 0.9768(8) 0.5895(12) 0.106(6) Uani 1 1 d . U . . .
H104 H 0.746893 0.980197 0.552572 0.127 Uiso 1 1 calc R . . . .
C105 C 0.7045(5) 0.9339(7) 0.6545(11) 0.108(7) Uani 1 1 d . U . . .
H10J H 0.712122 0.955223 0.685237 0.162 Uiso 1 1 calc GR . . . .
H10K H 0.710278 0.905389 0.670415 0.162 Uiso 1 1 calc GR . . . .
H10L H 0.681104 0.935971 0.644110 0.162 Uiso 1 1 calc GR . . . .
C106 C 0.7182(7) 0.9070(9) 0.5499(13) 0.138(9) Uani 1 1 d . U . . .
H10M H 0.730739 0.882273 0.566524 0.207 Uiso 1 1 calc GR . . . .
H10N H 0.726659 0.917258 0.514033 0.207 Uiso 1 1 calc GR . . . .
H10O H 0.695606 0.898749 0.538911 0.207 Uiso 1 1 calc GR . . . .
O15 O 0.3189(5) 0.6089(5) 0.7044(7) 0.116(5) Uani 1 1 d . . . . .
N5 N 0.3311(4) 0.5664(5) 0.6286(6) 0.083(4) Uani 1 1 d . . . . .
C107 C 0.3111(6) 0.5832(7) 0.6647(9) 0.089(5) Uani 1 1 d . . . . .
H107 H 0.289274 0.574045 0.658370 0.107 Uiso 1 1 calc R . . . .
C108 C 0.3655(5) 0.5760(7) 0.6375(9) 0.097(6) Uani 1 1 d . . . . .
H10P H 0.369616 0.601025 0.663656 0.146 Uiso 1 1 calc GR . . . .
H10Q H 0.372416 0.581875 0.598409 0.146 Uiso 1 1 calc GR . . . .
H10R H 0.377469 0.551612 0.656496 0.146 Uiso 1 1 calc GR . . . .
C109 C 0.3193(6) 0.5320(7) 0.5826(10) 0.114(7) Uani 1 1 d . U . . .
H10S H 0.295927 0.528826 0.580174 0.170 Uiso 1 1 calc GR . . . .
H10T H 0.329804 0.504927 0.595105 0.170 Uiso 1 1 calc GR . . . .
H10U H 0.324565 0.540089 0.542900 0.170 Uiso 1 1 calc GR . . . .
O16 O 0.2643(5) 0.4906(8) 0.4448(10) 0.157(7) Uani 1 1 d D U . . .
N6 N 0.2545(5) 0.4961(7) 0.3413(10) 0.119(6) Uani 1 1 d . U . . .
C110 C 0.2662(6) 0.4757(9) 0.3935(12) 0.122(8) Uani 1 1 d D U . . .
H110 H 0.276322 0.448861 0.390932 0.146 Uiso 1 1 calc R . . . .
C111 C 0.2389(7) 0.5395(10) 0.3450(16) 0.152(10) Uani 1 1 d . U . . .
H11A H 0.236657 0.545747 0.387043 0.228 Uiso 1 1 calc GR . . . .
H11B H 0.217536 0.539470 0.320407 0.228 Uiso 1 1 calc GR . . . .
H11C H 0.252332 0.561317 0.329818 0.228 Uiso 1 1 calc GR . . . .
C112 C 0.2568(7) 0.4755(10) 0.2761(14) 0.147(10) Uani 1 1 d . U . . .
H11D H 0.276374 0.458153 0.278562 0.220 Uiso 1 1 calc GR . . . .
H11E H 0.257592 0.498224 0.246391 0.220 Uiso 1 1 calc GR . . . .
H11F H 0.237928 0.457521 0.263679 0.220 Uiso 1 1 calc GR . . . .
O17 O 0.3317(10) 0.8834(13) 0.7297(19) 0.131(13) Uiso 0.53(4) 1 d D . . D 1
O18 O 0.3219(18) 0.905(3) 0.697(4) 0.22(3) Uiso 0.47(4) 1 d D . . D 2
N7 N 0.3750(5) 0.9251(7) 0.7146(9) 0.113(6) Uiso 1 1 d D . . . .
C113 C 0.3609(11) 0.8852(19) 0.749(2) 0.134(19) Uiso 0.53(4) 1 d D . . D 1
C114 C 0.3935(15) 0.900(2) 0.767(2) 0.15(2) Uiso 0.47(4) 1 d D . . D 2
C116 C 0.4090(10) 0.942(2) 0.740(3) 0.18(3) Uiso 0.53(4) 1 d D . . D 1
C117 C 0.3632(19) 0.948(2) 0.655(2) 0.19(3) Uiso 0.53(4) 1 d D . . D 1
C118 C 0.3414(19) 0.929(2) 0.680(4) 0.16(3) Uiso 0.47(4) 1 d D . . D 2
F7A F 0.6226(14) 0.8603(15) 0.605(2) 0.129(13) Uani 0.35(3) 1 d D U . C 2
F8A F 0.6235(12) 0.9175(13) 0.5482(19) 0.120(12) Uani 0.35(3) 1 d D U . C 2
F9A F 0.5838(7) 0.9100(10) 0.5901(15) 0.074(8) Uani 0.35(3) 1 d D U . C 2
Ag1 Ag 0.4443(5) 0.7517(4) 0.4723(6) 0.080(2) Uani 0.49(5) 1 d . U . A 2
Ag0A Ag 0.38247(3) 0.83223(4) 0.29662(6) 0.0792(3) Uani 1 1 d . U . . .
C119 C 0.3999(15) 0.955(2) 0.693(4) 0.16(3) Uiso 0.47(4) 1 d D . . D 2

loop_
_atom_site_aniso_label
_atom_site_aniso_U_11
_atom_site_aniso_U_22
_atom_site_aniso_U_33
_atom_site_aniso_U_23
_atom_site_aniso_U_13
_atom_site_aniso_U_12
Ag2 0.0267(3) 0.0269(3) 0.0283(3) -0.0002(2) -0.0004(2) 0.0010(2)
Ag3 0.0302(3) 0.0207(3) 0.0278(3) -0.0008(2) 0.0015(2) -0.0016(2)
Ag4 0.0335(3) 0.0241(3) 0.0226(3) -0.0008(2) -0.0012(2) -0.0007(2)
Ag5 0.0330(3) 0.0256(3) 0.0252(3) -0.0045(2) 0.0026(2) 0.0023(2)
Ag6 0.0342(3) 0.0233(3) 0.0262(3) -0.0027(2) 0.0043(2) 0.0020(2)
Ag7 0.0331(3) 0.0228(3) 0.0257(3) -0.0005(2) -0.0010(2) -0.0032(2)
Ag8 0.0428(4) 0.0241(3) 0.0338(4) 0.0012(3) -0.0005(3) -0.0019(3)
Ag9 0.0467(4) 0.0281(3) 0.0297(3) -0.0036(3) -0.0025(3) -0.0022(3)
Ag10 0.0423(4) 0.0316(3) 0.0320(4) 0.0007(3) -0.0048(3) -0.0036(3)
Ag11 0.0392(4) 0.0353(4) 0.0349(4) 0.0087(3) -0.0017(3) -0.0024(3)
Ag12 0.0365(4) 0.0427(4) 0.0453(4) -0.0051(3) 0.0008(3) 0.0074(3)
Ag13 0.0679(7) 0.0261(5) 0.0349(5) 0.000 0.0071(5) 0.000
Ag14 0.0635(5) 0.0377(4) 0.0352(4) 0.0019(3) 0.0128(4) -0.0003(3)
Ag15 0.0447(4) 0.0574(5) 0.0501(5) -0.0119(4) -0.0003(4) 0.0157(4)
Ag16 0.0596(6) 0.0757(7) 0.0477(5) 0.0124(5) -0.0089(4) -0.0003(5)
Ag17 0.068(3) 0.0357(19) 0.052(3) 0.0092(14) 0.0143(15) 0.0099(17)
Ag19 0.0478(16) 0.066(3) 0.0575(19) 0.0041(13) 0.0271(13) -0.0072(13)
Ag20 0.093(2) 0.088(3) 0.162(4) 0.024(3) 0.092(2) 0.019(2)
Pd1 0.0234(4) 0.0168(4) 0.0179(4) 0.000 0.0005(3) 0.000
S1 0.0366(12) 0.0351(12) 0.0366(12) -0.0053(10) 0.0042(10) 0.0029(9)
S2 0.0366(12) 0.0310(11) 0.0304(11) 0.0012(9) -0.0037(9) -0.0014(9)
S3 0.0386(12) 0.0287(11) 0.0348(12) -0.0016(9) 0.0008(9) -0.0053(9)
S4 0.0411(12) 0.0244(10) 0.0320(11) 0.0053(9) -0.0016(9) -0.0010(9)
S5 0.0396(12) 0.0246(10) 0.0325(11) 0.0001(9) 0.0043(9) -0.0046(9)
S6 0.0443(13) 0.0348(12) 0.0277(11) 0.0001(9) -0.0011(10) -0.0001(10)
S7 0.0486(13) 0.0234(10) 0.0317(12) -0.0050(9) 0.0010(10) -0.0018(9)
S8 0.0441(13) 0.0309(11) 0.0294(11) -0.0030(9) 0.0101(10) 0.0000(9)
S9 0.0286(11) 0.0380(12) 0.0355(12) -0.0014(10) 0.0008(9) 0.0038(9)
P1 0.0509(17) 0.066(2) 0.0551(19) -0.0060(15) 0.0271(15) -0.0059(15)
F1 0.116(13) 0.046(9) 0.160(17) 0.032(10) 0.050(13) 0.025(9)
F2 0.082(8) 0.035(6) 0.084(8) 0.018(6) 0.022(7) -0.012(6)
F3 0.182(18) 0.066(11) 0.115(15) -0.023(11) -0.017(14) -0.028(13)
F4 0.047(5) 0.119(9) 0.166(11) -0.002(8) 0.000(6) 0.011(5)
F5 0.074(6) 0.144(9) 0.100(7) 0.055(7) 0.024(5) 0.056(6)
F6 0.090(7) 0.088(7) 0.109(8) 0.006(6) 0.031(6) 0.045(5)
F7 0.103(12) 0.111(10) 0.057(7) -0.007(6) -0.018(7) -0.021(9)
F8 0.081(7) 0.123(14) 0.083(10) -0.015(9) -0.029(7) -0.044(7)
F9 0.163(15) 0.074(9) 0.110(14) -0.051(9) -0.024(12) 0.001(10)
F10 0.144(15) 0.096(13) 0.121(14) -0.012(12) 0.034(13) 0.021(12)
F11 0.176(9) 0.097(7) 0.143(8) 0.007(6) 0.018(7) 0.003(7)
F12 0.121(10) 0.050(6) 0.28(2) -0.030(9) 0.059(11) 0.025(6)
F13 0.120(9) 0.164(11) 0.185(12) -0.066(10) -0.045(8) 0.093(9)
F14 0.189(14) 0.108(10) 0.162(13) -0.043(9) 0.091(12) 0.028(9)
F15 0.141(9) 0.200(12) 0.091(7) 0.080(8) 0.047(7) 0.059(9)
F16 0.200(11) 0.136(9) 0.056(5) 0.003(6) 0.048(7) 0.041(8)
F17 0.192(13) 0.155(12) 0.104(9) 0.046(8) 0.058(9) -0.023(11)
O1 0.084(6) 0.024(3) 0.046(4) 0.004(3) 0.023(4) 0.005(4)
O2 0.047(4) 0.069(6) 0.050(5) 0.012(4) 0.014(4) 0.010(4)
O3 0.042(4) 0.069(5) 0.043(4) 0.006(4) 0.005(3) 0.017(4)
O4 0.066(6) 0.081(7) 0.051(5) -0.025(5) -0.016(4) 0.024(5)
O5 0.053(5) 0.051(5) 0.046(4) -0.009(4) -0.008(4) -0.001(4)
O6 0.130(8) 0.089(7) 0.106(8) 0.003(6) 0.009(7) -0.023(6)
O7 0.076(6) 0.056(6) 0.086(7) 0.000(5) 0.024(6) 0.004(5)
O8 0.047(5) 0.046(5) 0.096(7) -0.026(5) 0.000(5) 0.010(4)
O9 0.084(6) 0.047(5) 0.046(5) 0.010(4) 0.020(4) 0.015(4)
O10 0.074(6) 0.077(7) 0.051(5) 0.021(5) 0.019(5) 0.024(5)
O11 0.082(7) 0.074(7) 0.073(7) 0.028(6) 0.008(5) 0.034(6)
O12 0.078(6) 0.082(7) 0.033(4) 0.003(4) -0.012(4) 0.001(5)
N1 0.058(6) 0.082(8) 0.047(6) 0.011(6) 0.003(5) 0.020(6)
N2 0.060(6) 0.066(7) 0.033(5) 0.013(5) 0.002(4) 0.000(5)
C1 0.049(7) 0.061(8) 0.069(9) -0.033(7) -0.012(6) 0.005(6)
C2 0.047(6) 0.025(5) 0.048(6) -0.013(4) 0.006(5) 0.000(4)
C3 0.087(9) 0.029(5) 0.050(7) -0.002(5) 0.014(6) 0.005(6)
C4 0.065(8) 0.059(8) 0.085(10) -0.006(8) 0.040(8) -0.003(7)
C5 0.049(7) 0.064(9) 0.085(10) -0.023(8) 0.018(7) 0.002(6)
C6 0.066(8) 0.052(7) 0.059(8) -0.005(6) -0.006(7) 0.014(6)
C7 0.061(7) 0.035(6) 0.055(7) 0.001(5) 0.017(6) 0.002(5)
C8 0.061(7) 0.061(8) 0.039(6) -0.002(5) -0.006(5) 0.002(6)
C9 0.042(6) 0.065(8) 0.041(6) -0.002(5) -0.011(5) -0.004(5)
C10 0.059(8) 0.084(10) 0.046(7) 0.004(7) -0.019(6) 0.016(7)
C11 0.061(10) 0.14(2) 0.077(12) -0.003(12) 0.004(8) 0.033(12)
C12 0.041(8) 0.16(2) 0.069(10) -0.018(12) -0.006(7) -0.018(10)
C13 0.066(10) 0.095(13) 0.084(12) -0.012(10) -0.016(9) -0.025(9)
C14 0.056(8) 0.084(11) 0.069(9) -0.029(8) -0.001(7) -0.009(7)
C15 0.058(7) 0.040(6) 0.052(7) -0.019(5) -0.001(5) -0.015(5)
C16 0.047(6) 0.035(6) 0.068(8) 0.000(5) -0.008(6) -0.001(5)
C17 0.074(9) 0.073(9) 0.057(8) -0.016(7) 0.009(7) -0.004(7)
C18 0.097(13) 0.114(16) 0.085(12) -0.050(12) -0.006(10) -0.018(11)
C19 0.076(11) 0.124(16) 0.084(12) -0.029(11) -0.001(9) -0.040(11)
C20 0.070(10) 0.082(11) 0.100(13) -0.026(10) 0.014(9) -0.039(9)
C21 0.061(8) 0.066(9) 0.072(9) -0.028(7) -0.006(7) -0.005(7)
C22 0.050(6) 0.038(6) 0.048(6) 0.019(5) 0.001(5) 0.007(5)
C23 0.081(9) 0.044(6) 0.032(6) 0.009(5) 0.001(6) 0.007(6)
C24 0.045(6) 0.028(5) 0.042(6) 0.011(4) 0.000(4) 0.000(4)
C25 0.068(8) 0.032(5) 0.046(6) 0.004(5) 0.003(6) -0.004(5)
C26 0.068(8) 0.043(6) 0.055(7) 0.014(6) -0.004(6) -0.008(6)
C27 0.072(9) 0.051(7) 0.064(8) 0.017(6) 0.022(7) -0.008(6)
C28 0.092(11) 0.064(9) 0.048(7) 0.016(6) 0.023(7) 0.009(8)
C29 0.058(7) 0.028(5) 0.043(6) -0.009(4) 0.006(5) -0.009(5)
C30 0.055(7) 0.034(5) 0.047(6) -0.011(5) 0.003(5) -0.008(5)
C31 0.081(9) 0.047(7) 0.052(7) -0.006(6) 0.008(7) -0.016(6)
C32 0.107(12) 0.039(7) 0.061(8) 0.003(6) 0.017(8) -0.018(7)
C33 0.093(11) 0.062(9) 0.066(9) -0.020(7) 0.030(8) -0.033(8)
C34 0.066(8) 0.054(8) 0.072(9) -0.006(7) 0.010(7) -0.021(6)
C35 0.065(8) 0.046(7) 0.067(8) -0.011(6) 0.016(7) -0.012(6)
C36 0.062(7) 0.057(7) 0.027(5) 0.003(5) -0.012(5) 0.013(6)
C37 0.072(7) 0.066(6) 0.053(6) 0.003(5) -0.008(6) -0.001(6)
C38 0.146(9) 0.108(7) 0.079(7) 0.013(5) 0.008(7) 0.022(7)
C39 0.208(14) 0.132(11) 0.070(7) 0.003(8) -0.006(11) 0.043(11)
C40 0.150(9) 0.126(8) 0.094(7) -0.003(6) 0.014(7) 0.023(7)
C41 0.113(8) 0.099(7) 0.084(7) -0.012(5) 0.011(7) 0.014(7)
C42 0.097(7) 0.076(6) 0.080(6) -0.016(5) 0.004(6) 0.004(6)
C43 0.057(7) 0.036(6) 0.045(6) -0.011(5) 0.008(5) -0.011(5)
C44 0.049(6) 0.022(4) 0.044(6) -0.013(4) 0.002(5) 0.001(4)
C45 0.075(8) 0.040(6) 0.042(6) -0.013(5) -0.007(6) -0.003(6)
C46 0.128(15) 0.063(9) 0.040(7) -0.012(6) 0.019(8) -0.019(9)
C47 0.100(13) 0.070(10) 0.103(14) -0.038(10) 0.067(12) -0.023(9)
C48 0.071(10) 0.076(11) 0.099(14) -0.044(10) 0.021(9) 0.001(8)
C49 0.070(9) 0.042(7) 0.086(10) -0.023(7) -0.007(8) -0.001(6)
C50 0.092(9) 0.023(5) 0.048(7) -0.009(5) 0.012(6) -0.003(5)
C56 0.081(8) 0.090(8) 0.093(8) -0.022(7) 0.025(7) -0.012(7)
C55 0.112(10) 0.119(10) 0.122(10) -0.029(8) 0.043(8) -0.012(8)
C54 0.148(12) 0.129(12) 0.123(11) -0.007(9) 0.036(9) -0.016(9)
C53 0.143(11) 0.107(10) 0.108(10) -0.002(8) 0.010(9) -0.009(8)
C52 0.101(8) 0.065(7) 0.062(7) -0.004(6) 0.004(7) 0.002(6)
C51 0.062(6) 0.046(5) 0.047(6) -0.016(5) 0.014(5) -0.008(5)
C57 0.054(7) 0.049(7) 0.054(7) -0.013(6) -0.008(6) 0.007(5)
C59 0.042(6) 0.047(6) 0.045(6) 0.004(5) -0.006(5) 0.010(5)
C60 0.057(8) 0.061(9) 0.088(11) 0.009(8) 0.004(7) 0.015(7)
C61 0.102(9) 0.092(9) 0.103(9) -0.004(8) 0.007(8) 0.025(8)
C62 0.086(8) 0.109(9) 0.092(9) -0.003(8) 0.016(7) 0.027(8)
C63 0.065(7) 0.114(9) 0.075(8) 0.013(7) 0.019(6) -0.003(7)
C64 0.044(7) 0.090(11) 0.064(9) 0.022(8) -0.003(6) -0.001(7)
C65 0.072(11) 0.021(7) 0.048(9) 0.000 0.014(8) 0.000
C66 0.074(8) 0.041(7) 0.066(8) 0.000 0.017(7) 0.000
C67 0.032(5) 0.050(6) 0.050(7) 0.001(5) 0.005(5) -0.001(4)
C68 0.049(7) 0.072(9) 0.085(11) 0.014(8) 0.021(7) 0.010(7)
C69 0.057(7) 0.042(6) 0.045(6) -0.003(5) -0.013(5) -0.007(5)
C70 0.078(6) 0.075(6) 0.060(6) -0.021(5) -0.014(5) 0.001(5)
C71 0.096(11) 0.088(10) 0.079(10) 0.000 0.006(8) 0.000
C72 0.088(13) 0.084(13) 0.081(13) 0.001(9) 0.013(9) 0.003(9)
C73 0.050(7) 0.040(6) 0.069(8) -0.021(6) -0.001(6) 0.008(5)
C74 0.070(10) 0.077(12) 0.113(15) -0.022(10) 0.009(10) 0.028(9)
C75 0.062(7) 0.049(7) 0.045(6) -0.002(5) 0.026(6) -0.005(6)
C76 0.104(13) 0.070(10) 0.050(8) 0.016(7) 0.029(8) 0.015(9)
C77 0.059(7) 0.055(7) 0.044(6) 0.002(5) 0.020(5) -0.005(6)
C78 0.067(8) 0.053(7) 0.050(7) -0.002(6) 0.016(6) 0.005(6)
C79 0.095(11) 0.057(8) 0.052(8) -0.003(6) 0.024(8) 0.001(8)
C80 0.081(10) 0.077(10) 0.050(8) -0.004(7) 0.007(7) -0.021(8)
C81 0.066(9) 0.068(9) 0.066(9) 0.003(7) 0.007(7) -0.008(7)
C82 0.062(8) 0.084(10) 0.065(9) -0.010(8) 0.029(7) -0.010(7)
C83 0.058(7) 0.048(7) 0.056(7) -0.007(6) 0.019(6) 0.005(5)
C84 0.053(7) 0.066(8) 0.066(9) -0.002(7) 0.003(7) 0.008(6)
C85 0.075(10) 0.068(10) 0.096(13) 0.000(9) 0.002(9) 0.013(8)
C86 0.102(12) 0.052(8) 0.059(9) 0.001(7) 0.001(8) 0.020(8)
C87 0.080(10) 0.046(7) 0.078(10) 0.006(7) 0.022(8) 0.013(7)
C88 0.062(8) 0.052(7) 0.061(8) -0.003(6) 0.022(6) 0.011(6)
C89 0.071(8) 0.052(7) 0.060(8) 0.002(6) 0.014(7) -0.025(6)
C90 0.086(11) 0.070(10) 0.062(9) 0.016(7) 0.019(8) -0.015(8)
C91 0.116(15) 0.073(12) 0.098(14) 0.029(11) 0.007(12) -0.001(11)
C92 0.121(16) 0.058(10) 0.112(16) 0.002(10) 0.014(13) 0.004(10)
C93 0.116(14) 0.049(8) 0.089(12) 0.003(8) 0.031(11) 0.019(8)
C94 0.096(12) 0.051(8) 0.089(11) 0.002(7) 0.046(10) 0.007(8)
C95 0.079(11) 0.081(11) 0.073(10) 0.004(9) -0.007(8) 0.009(9)
C96 0.080(11) 0.103(14) 0.081(12) 0.036(10) -0.004(9) 0.000(10)
C97 0.087(14) 0.13(2) 0.14(2) 0.074(17) 0.008(13) 0.005(13)
C98 0.066(8) 0.054(8) 0.062(8) -0.001(6) 0.007(7) -0.002(6)
C99 0.093(12) 0.110(14) 0.052(9) 0.003(9) -0.013(8) -0.005(10)
C100 0.117(14) 0.159(16) 0.090(12) 0.028(12) 0.021(11) -0.034(12)
O1W 0.139(12) 0.067(8) 0.113(11) -0.007(7) 0.017(9) -0.005(7)
O13 0.128(10) 0.103(8) 0.112(10) 0.025(8) -0.011(8) -0.021(8)
N3 0.119(9) 0.105(7) 0.119(9) 0.010(7) 0.012(7) -0.011(7)
C101 0.095(9) 0.104(7) 0.092(9) 0.015(7) 0.004(7) -0.013(6)
C102 0.193(17) 0.126(12) 0.177(19) -0.009(14) 0.007(15) -0.050(13)
C103 0.178(16) 0.19(2) 0.22(2) 0.002(16) 0.087(16) 0.015(13)
O14 0.152(13) 0.130(12) 0.185(15) -0.019(12) -0.001(12) 0.005(11)
N4 0.089(8) 0.092(8) 0.109(9) 0.000(7) 0.005(7) 0.002(7)
C104 0.110(10) 0.092(9) 0.111(10) -0.005(8) 0.006(8) -0.002(8)
C105 0.110(13) 0.096(12) 0.117(14) -0.005(11) 0.014(11) 0.024(10)
C106 0.141(16) 0.131(16) 0.133(16) -0.014(13) -0.013(13) 0.003(13)
O15 0.188(16) 0.068(8) 0.098(10) 0.003(8) 0.040(11) -0.001(9)
N5 0.114(12) 0.074(9) 0.054(7) 0.012(7) -0.009(8) -0.019(8)
C107 0.113(15) 0.078(12) 0.076(12) 0.019(10) 0.015(11) -0.005(11)
C108 0.101(14) 0.099(14) 0.088(13) 0.024(11) 0.000(11) -0.007(11)
C109 0.149(15) 0.095(12) 0.090(12) 0.006(10) -0.007(11) -0.027(11)
O16 0.138(12) 0.178(15) 0.153(14) 0.008(12) 0.020(11) -0.002(11)
N6 0.113(9) 0.119(10) 0.124(10) 0.011(8) 0.013(8) -0.004(8)
C110 0.119(11) 0.123(11) 0.121(11) 0.009(9) 0.008(9) 0.002(9)
C111 0.144(16) 0.124(16) 0.189(19) 0.013(15) 0.028(15) -0.008(14)
C112 0.126(15) 0.149(17) 0.166(18) 0.001(15) 0.023(14) -0.024(14)
F7A 0.12(2) 0.134(18) 0.122(19) 0.002(13) -0.026(15) 0.035(14)
F8A 0.116(18) 0.115(17) 0.129(19) -0.028(13) 0.015(14) -0.031(14)
F9A 0.102(14) 0.052(13) 0.060(14) -0.032(11) -0.010(10) -0.009(10)
Ag1 0.086(5) 0.052(2) 0.108(4) 0.034(2) 0.030(3) 0.006(3)
Ag0A 0.1003(9) 0.0612(6) 0.0744(7) -0.0299(6) 0.0072(6) -0.0116(6)

loop_
_atom_type_symbol
_atom_type_description
_atom_type_scat_dispersion_real
_atom_type_scat_dispersion_imag
_atom_type_scat_source
C C 0.0181 0.0091 'International Tables Vol C Tables 4.2.6.8 and 6.1.1.4'
H H 0.0000 0.0000 'International Tables Vol C Tables 4.2.6.8 and 6.1.1.4'
Ag Ag 0.1306 4.2820 'International Tables Vol C Tables 4.2.6.8 and 6.1.1.4'
F F 0.0727 0.0534 'International Tables Vol C Tables 4.2.6.8 and 6.1.1.4'
N N 0.0311 0.0180 'International Tables Vol C Tables 4.2.6.8 and 6.1.1.4'
O O 0.0492 0.0322 'International Tables Vol C Tables 4.2.6.8 and 6.1.1.4'
P P 0.2955 0.4335 'International Tables Vol C Tables 4.2.6.8 and 6.1.1.4'
Pd Pd 0.1215 3.9337 'International Tables Vol C Tables 4.2.6.8 and 6.1.1.4'
S S 0.3331 0.5567 'International Tables Vol C Tables 4.2.6.8 and 6.1.1.4'

loop_
_geom_angle_atom_site_label_1
_geom_angle_atom_site_label_2
_geom_angle_atom_site_label_3
_geom_angle
_geom_angle_site_symmetry_1
_geom_angle_site_symmetry_3
_geom_angle_publ_flag
Ag3 Ag2 Ag4 58.09(2) . 2_655 ?
Ag3 Ag2 Ag10 112.42(3) . 2_655 ?
Ag3 Ag2 Ag12 61.29(2) . 2_655 ?
Ag4 Ag2 Ag10 60.51(2) 2_655 2_655 ?
Ag5 Ag2 Ag3 108.41(3) . . ?
Ag5 Ag2 Ag4 108.69(3) . 2_655 ?
Ag5 Ag2 Ag10 115.42(3) . 2_655 ?
Ag5 Ag2 Ag12 153.46(3) . 2_655 ?
Ag6 Ag2 Ag3 60.04(2) 2_655 . ?
Ag6 Ag2 Ag4 106.31(3) 2_655 2_655 ?
Ag6 Ag2 Ag5 59.98(2) 2_655 . ?
Ag6 Ag2 Ag10 165.08(3) 2_655 2_655 ?
Ag6 Ag2 Ag12 95.63(3) 2_655 2_655 ?
Ag7 Ag2 Ag3 109.02(3) 2_655 . ?
Ag7 Ag2 Ag4 62.14(2) 2_655 2_655 ?
Ag7 Ag2 Ag5 60.09(2) 2_655 . ?
Ag7 Ag2 Ag6 108.30(3) 2_655 2_655 ?
Ag7 Ag2 Ag10 60.41(2) 2_655 2_655 ?
Ag7 Ag2 Ag12 144.92(3) 2_655 2_655 ?
Ag12 Ag2 Ag4 87.06(3) 2_655 2_655 ?
Ag12 Ag2 Ag10 90.81(3) 2_655 2_655 ?
Pd1 Ag2 Ag3 58.60(2) . . ?
Pd1 Ag2 Ag4 57.359(17) . 2_655 ?
Pd1 Ag2 Ag5 58.696(19) . . ?
Pd1 Ag2 Ag6 58.45(2) . 2_655 ?
Pd1 Ag2 Ag7 58.78(2) . 2_655 ?
Pd1 Ag2 Ag10 106.71(3) . 2_655 ?
Pd1 Ag2 Ag12 119.66(3) . 2_655 ?
S9 Ag2 Ag3 129.73(6) . . ?
S9 Ag2 Ag4 147.56(6) . 2_655 ?
S9 Ag2 Ag5 98.22(6) . . ?
S9 Ag2 Ag6 102.67(6) . 2_655 ?
S9 Ag2 Ag7 121.22(6) . 2_655 ?
S9 Ag2 Ag10 91.94(6) . 2_655 ?
S9 Ag2 Ag12 75.80(6) . 2_655 ?
S9 Ag2 Pd1 154.77(6) . . ?
Ag2 Ag3 Ag3 107.15(2) . 2_655 ?
Ag2 Ag3 Ag6 108.12(3) . . ?
Ag2 Ag3 Ag8 115.36(3) . . ?
Ag2 Ag3 Ag8 165.13(3) . 2_655 ?
Ag2 Ag3 Ag11 93.61(2) . 2_655 ?
Ag2 Ag3 Ag12 60.50(2) . 2_655 ?
Ag4 Ag3 Ag2 62.56(2) 2_655 . ?
Ag4 Ag3 Ag3 105.81(2) 2_655 2_655 ?
Ag4 Ag3 Ag6 109.57(3) 2_655 2_655 ?
Ag4 Ag3 Ag6 59.09(2) 2_655 . ?
Ag4 Ag3 Ag8 112.12(3) 2_655 2_655 ?
Ag4 Ag3 Ag8 163.88(3) 2_655 . ?
Ag4 Ag3 Ag11 61.30(2) 2_655 2_655 ?
Ag4 Ag3 Ag12 89.05(3) 2_655 2_655 ?
Ag6 Ag3 Ag2 59.68(2) 2_655 . ?
Ag6 Ag3 Ag3 57.33(2) . 2_655 ?
Ag6 Ag3 Ag3 60.24(2) 2_655 2_655 ?
Ag6 Ag3 Ag6 106.54(3) 2_655 . ?
Ag6 Ag3 Ag8 60.37(2) 2_655 . ?
Ag6 Ag3 Ag8 109.77(3) . . ?
Ag6 Ag3 Ag8 113.31(3) 2_655 2_655 ?
Ag6 Ag3 Ag11 92.43(3) . 2_655 ?
Ag6 Ag3 Ag11 150.72(3) 2_655 2_655 ?
Ag6 Ag3 Ag12 94.91(3) 2_655 2_655 ?
Ag6 Ag3 Ag12 145.87(3) . 2_655 ?
Ag8 Ag3 Ag3 59.75(2) 2_655 2_655 ?
Ag8 Ag3 Ag3 58.66(2) . 2_655 ?
Ag8 Ag3 Ag6 59.75(2) 2_655 . ?
Ag8 Ag3 Ag8 65.47(3) 2_655 . ?
Ag8 Ag3 Ag11 133.85(3) . 2_655 ?
Ag8 Ag3 Ag11 95.42(3) 2_655 2_655 ?
Ag8 Ag3 Ag12 134.36(3) 2_655 2_655 ?
Ag8 Ag3 Ag12 103.84(3) . 2_655 ?
Ag11 Ag3 Ag3 147.12(4) 2_655 2_655 ?
Ag12 Ag3 Ag3 153.97(4) 2_655 2_655 ?
Ag12 Ag3 Ag11 58.87(2) 2_655 2_655 ?
Pd1 Ag3 Ag2 58.556(18) . . ?
Pd1 Ag3 Ag3 56.799(15) . 2_655 ?
Pd1 Ag3 Ag4 58.921(18) . 2_655 ?
Pd1 Ag3 Ag6 58.310(17) . 2_655 ?
Pd1 Ag3 Ag6 57.220(16) . . ?
Pd1 Ag3 Ag8 106.60(2) . 2_655 ?
Pd1 Ag3 Ag8 105.70(2) . . ?
Pd1 Ag3 Ag11 120.22(3) . 2_655 ?
Pd1 Ag3 Ag12 118.83(3) . 2_655 ?
S5 Ag3 Ag2 95.23(6) . . ?
S5 Ag3 Ag3 109.52(6) . 2_655 ?
S5 Ag3 Ag4 142.66(6) . 2_655 ?
S5 Ag3 Ag6 155.58(6) . . ?
S5 Ag3 Ag6 78.80(6) . 2_655 ?
S5 Ag3 Ag8 51.37(6) . . ?
S5 Ag3 Ag8 96.04(6) . 2_655 ?
S5 Ag3 Ag11 93.18(6) . 2_655 ?
S5 Ag3 Ag12 53.65(6) . 2_655 ?
S5 Ag3 Pd1 136.50(6) . . ?
Ag2 Ag4 Ag7 57.08(2) 2_655 . ?
Ag2 Ag4 Ag10 59.75(2) 2_655 . ?
Ag2 Ag4 Ag11 92.33(3) 2_655 . ?
Ag2 Ag4 Ag14 145.85(3) 2_655 . ?
Ag3 Ag4 Ag2 59.35(2) 2_655 2_655 ?
Ag3 Ag4 Ag5 110.08(3) 2_655 . ?
Ag3 Ag4 Ag6 62.57(2) 2_655 2_655 ?
Ag3 Ag4 Ag7 105.92(3) 2_655 . ?
Ag3 Ag4 Ag9 165.67(3) 2_655 . ?
Ag3 Ag4 Ag10 112.86(3) 2_655 . ?
Ag3 Ag4 Ag11 62.25(2) 2_655 . ?
Ag3 Ag4 Ag14 88.58(2) 2_655 . ?
Ag5 Ag4 Ag2 106.98(3) . 2_655 ?
Ag5 Ag4 Ag7 60.66(2) . . ?
Ag5 Ag4 Ag9 61.04(2) . . ?
Ag5 Ag4 Ag10 112.06(3) . . ?
Ag5 Ag4 Ag11 151.84(3) . . ?
Ag5 Ag4 Ag14 94.26(3) . . ?
Ag6 Ag4 Ag2 108.32(3) 2_655 2_655 ?
Ag6 Ag4 Ag5 59.89(2) 2_655 . ?
Ag6 Ag4 Ag7 107.41(3) 2_655 . ?
Ag6 Ag4 Ag9 115.78(3) 2_655 . ?
Ag6 Ag4 Ag10 164.56(3) 2_655 . ?
Ag6 Ag4 Ag11 95.00(2) 2_655 . ?
Ag6 Ag4 Ag14 59.79(2) 2_655 . ?
Ag7 Ag4 Ag14 153.93(3) . . ?
Ag9 Ag4 Ag2 110.75(3) . 2_655 ?
Ag9 Ag4 Ag7 60.27(2) . . ?
Ag9 Ag4 Ag10 64.60(2) . . ?
Ag9 Ag4 Ag11 131.10(3) . . ?
Ag9 Ag4 Ag14 102.85(3) . . ?
Ag10 Ag4 Ag7 58.51(2) . . ?
Ag10 Ag4 Ag14 135.64(3) . . ?
Ag11 Ag4 Ag7 146.20(3) . . ?
Ag11 Ag4 Ag10 95.26(3) . . ?
Ag11 Ag4 Ag14 59.79(2) . . ?
Pd1 Ag4 Ag2 57.491(17) . 2_655 ?
Pd1 Ag4 Ag3 59.11(2) . 2_655 ?
Pd1 Ag4 Ag5 58.672(19) . . ?
Pd1 Ag4 Ag6 58.475(19) . 2_655 ?
Pd1 Ag4 Ag7 56.96(2) . . ?
Pd1 Ag4 Ag9 107.27(3) . . ?
Pd1 Ag4 Ag10 106.20(3) . . ?
Pd1 Ag4 Ag11 121.36(3) . . ?
Pd1 Ag4 Ag14 118.05(3) . . ?
S6 Ag4 Ag2 155.34(6) . 2_655 ?
S6 Ag4 Ag3 141.09(6) . 2_655 ?
S6 Ag4 Ag5 80.69(6) . . ?
S6 Ag4 Ag6 95.86(6) . 2_655 ?
S6 Ag4 Ag7 111.60(6) . . ?
S6 Ag4 Ag9 51.70(6) . . ?
S6 Ag4 Ag10 95.60(6) . . ?
S6 Ag4 Ag11 90.26(6) . . ?
S6 Ag4 Ag14 52.77(6) . . ?
S6 Ag4 Pd1 138.58(6) . . ?
Ag2 Ag5 Ag4 108.44(3) . . ?
Ag2 Ag5 Ag7 106.74(3) . . ?
Ag2 Ag5 Ag7 59.85(2) . 2_655 ?
Ag2 Ag5 Ag9 165.61(3) . . ?
Ag2 Ag5 Ag15 96.80(3) . . ?
Ag4 Ag5 Ag7 62.01(2) . . ?
Ag4 Ag5 Ag9 60.60(2) . . ?
Ag4 Ag5 Ag15 144.23(3) . . ?
Ag6 Ag5 Ag2 59.99(2) 2_655 . ?
Ag6 Ag5 Ag4 59.96(2) 2_655 . ?
Ag6 Ag5 Ag7 108.12(3) 2_655 2_655 ?
Ag6 Ag5 Ag7 108.50(3) 2_655 . ?
Ag6 Ag5 Ag9 115.44(3) 2_655 . ?
Ag6 Ag5 Ag15 154.60(3) 2_655 . ?
Ag7 Ag5 Ag4 109.23(3) 2_655 . ?
Ag7 Ag5 Ag7 58.66(2) 2_655 . ?
Ag7 Ag5 Ag9 112.99(3) 2_655 . ?
Ag7 Ag5 Ag15 62.26(2) 2_655 . ?
Ag9 Ag5 Ag7 60.57(2) . . ?
Ag9 Ag5 Ag15 89.58(3) . . ?
Ag15 Ag5 Ag7 87.01(3) . . ?
Pd1 Ag5 Ag2 58.795(18) . . ?
Pd1 Ag5 Ag4 58.632(18) . . ?
Pd1 Ag5 Ag6 58.48(2) . 2_655 ?
Pd1 Ag5 Ag7 58.73(2) . 2_655 ?
Pd1 Ag5 Ag7 57.42(2) . . ?
Pd1 Ag5 Ag9 106.88(3) . . ?
Pd1 Ag5 Ag15 120.61(3) . . ?
S8 Ag5 Ag2 102.75(6) . . ?
S8 Ag5 Ag4 122.80(6) . . ?
S8 Ag5 Ag6 100.34(6) . 2_655 ?
S8 Ag5 Ag7 127.89(6) . 2_655 ?
S8 Ag5 Ag7 146.18(6) . . ?
S8 Ag5 Ag9 91.43(6) . . ?
S8 Ag5 Ag15 73.28(6) . . ?
S8 Ag5 Pd1 156.30(6) . . ?
Ag2 Ag6 Ag3 60.28(2) 2_655 2_655 ?
Ag2 Ag6 Ag3 109.33(3) 2_655 . ?
Ag2 Ag6 Ag4 108.63(3) 2_655 2_655 ?
Ag2 Ag6 Ag8 116.92(3) 2_655 2_655 ?
Ag2 Ag6 Ag14 153.58(3) 2_655 2_655 ?
Ag3 Ag6 Ag3 62.43(2) 2_655 . ?
Ag3 Ag6 Ag8 61.48(2) 2_655 2_655 ?
Ag3 Ag6 Ag14 145.47(3) 2_655 2_655 ?
Ag4 Ag6 Ag3 58.35(2) 2_655 . ?
Ag4 Ag6 Ag3 109.37(3) 2_655 2_655 ?
Ag4 Ag6 Ag8 111.43(3) 2_655 2_655 ?
Ag4 Ag6 Ag14 63.32(2) 2_655 2_655 ?
Ag5 Ag6 Ag2 60.03(2) 2_655 2_655 ?
Ag5 Ag6 Ag3 106.93(3) 2_655 . ?
Ag5 Ag6 Ag3 108.65(3) 2_655 2_655 ?
Ag5 Ag6 Ag4 60.14(2) 2_655 2_655 ?
Ag5 Ag6 Ag8 165.56(3) 2_655 2_655 ?
Ag5 Ag6 Ag14 96.61(3) 2_655 2_655 ?
Ag8 Ag6 Ag3 59.70(2) 2_655 . ?
Ag8 Ag6 Ag14 88.79(3) 2_655 2_655 ?
Ag14 Ag6 Ag3 88.27(3) 2_655 . ?
Pd1 Ag6 Ag2 58.933(18) . 2_655 ?
Pd1 Ag6 Ag3 57.72(2) . . ?
Pd1 Ag6 Ag3 58.83(2) . 2_655 ?
Pd1 Ag6 Ag4 58.816(18) . 2_655 ?
Pd1 Ag6 Ag5 58.87(2) . 2_655 ?
Pd1 Ag6 Ag8 106.97(3) . 2_655 ?
Pd1 Ag6 Ag14 121.91(3) . 2_655 ?
S1 Ag6 Ag2 101.28(6) . 2_655 ?
S1 Ag6 Ag3 145.64(6) . . ?
S1 Ag6 Ag3 125.02(6) . 2_655 ?
S1 Ag6 Ag4 125.50(6) . 2_655 ?
S1 Ag6 Ag5 101.60(6) . 2_655 ?
S1 Ag6 Ag8 92.84(6) . 2_655 ?
S1 Ag6 Ag14 69.57(6) . 2_655 ?
S1 Ag6 Pd1 156.62(6) . . ?
Ag2 Ag7 Ag4 60.78(2) 2_655 . ?
Ag2 Ag7 Ag5 60.06(2) 2_655 2_655 ?
Ag2 Ag7 Ag5 107.28(3) 2_655 . ?
Ag2 Ag7 Ag7 109.97(2) 2_655 2_655 ?
Ag2 Ag7 Ag9 112.57(3) 2_655 . ?
Ag2 Ag7 Ag10 61.72(2) 2_655 . ?
Ag2 Ag7 Ag13 151.07(3) 2_655 . ?
Ag2 Ag7 Ag15 95.78(3) 2_655 2_655 ?
Ag4 Ag7 Ag15 155.61(3) . 2_655 ?
Ag5 Ag7 Ag4 107.60(2) 2_655 . ?
Ag5 Ag7 Ag4 57.33(2) . . ?
Ag5 Ag7 Ag5 108.24(3) 2_655 . ?
Ag5 Ag7 Ag9 59.35(2) . . ?
Ag5 Ag7 Ag9 164.53(3) 2_655 . ?
Ag5 Ag7 Ag10 116.57(3) 2_655 . ?
Ag5 Ag7 Ag13 93.50(2) 2_655 . ?
Ag5 Ag7 Ag15 144.29(3) . 2_655 ?
Ag5 Ag7 Ag15 60.45(2) 2_655 2_655 ?
Ag7 Ag7 Ag4 105.55(2) 2_655 . ?
Ag7 Ag7 Ag5 58.81(2) 2_655 . ?
Ag7 Ag7 Ag5 62.53(2) 2_655 2_655 ?
Ag7 Ag7 Ag9 112.03(4) 2_655 . ?
Ag7 Ag7 Ag10 165.69(2) 2_655 . ?
Ag7 Ag7 Ag13 60.802(15) 2_655 . ?
Ag7 Ag7 Ag15 88.07(3) 2_655 2_655 ?
Ag9 Ag7 Ag4 58.65(2) . . ?
Ag9 Ag7 Ag15 135.01(3) . 2_655 ?
Ag10 Ag7 Ag4 60.48(2) . . ?
Ag10 Ag7 Ag5 110.88(3) . . ?
Ag10 Ag7 Ag9 64.74(2) . . ?
Ag10 Ag7 Ag15 103.94(3) . 2_655 ?
Ag13 Ag7 Ag4 146.10(3) . . ?
Ag13 Ag7 Ag5 91.33(2) . . ?
Ag13 Ag7 Ag9 95.88(2) . . ?
Ag13 Ag7 Ag10 132.31(3) . . ?
Ag13 Ag7 Ag15 58.28(2) . 2_655 ?
Pd1 Ag7 Ag2 58.864(18) . 2_655 ?
Pd1 Ag7 Ag4 56.905(17) . . ?
Pd1 Ag7 Ag5 57.406(17) . . ?
Pd1 Ag7 Ag5 58.708(17) . 2_655 ?
Pd1 Ag7 Ag7 58.776(15) . 2_655 ?
Pd1 Ag7 Ag9 105.86(2) . . ?
Pd1 Ag7 Ag10 107.82(3) . . ?
Pd1 Ag7 Ag13 119.58(2) . . ?
Pd1 Ag7 Ag15 118.79(3) . 2_655 ?
S3 Ag7 Ag2 81.37(6) . 2_655 ?
S3 Ag7 Ag4 111.81(6) . . ?
S3 Ag7 Ag5 154.89(6) . . ?
S3 Ag7 Ag5 96.55(6) . 2_655 ?
S3 Ag7 Ag7 141.47(6) . 2_655 ?
S3 Ag7 Ag9 95.55(6) . . ?
S3 Ag7 Ag10 51.68(6) . . ?
S3 Ag7 Ag13 91.09(6) . . ?
S3 Ag7 Ag15 53.64(6) . 2_655 ?
S3 Ag7 Pd1 139.52(6) . . ?
Ag3 Ag8 Ag3 61.59(3) 2_655 . ?
Ag3 Ag8 Ag6 60.54(2) 2_655 2_655 ?
Ag3 Ag8 Ag8 56.76(2) . 2_655 ?
Ag3 Ag8 Ag8 57.77(2) 2_655 2_655 ?
Ag6 Ag8 Ag3 58.16(2) 2_655 . ?
Ag6 Ag8 Ag8 104.522(18) 2_655 2_655 ?
S4 Ag8 Ag3 66.69(6) . 2_655 ?
S4 Ag8 Ag3 121.81(6) . . ?
S4 Ag8 Ag6 74.57(6) . 2_655 ?
S4 Ag8 Ag8 113.11(7) . 2_655 ?
S4 Ag8 S5 147.30(8) . . ?
S5 Ag8 Ag3 116.13(6) . 2_655 ?
S5 Ag8 Ag3 55.12(5) . . ?
S5 Ag8 Ag6 79.38(6) . 2_655 ?
S5 Ag8 Ag8 92.20(6) . 2_655 ?
O1 Ag8 Ag3 115.6(2) . 2_655 ?
O1 Ag8 Ag3 125.63(19) . . ?
O1 Ag8 Ag6 173.6(2) . 2_655 ?
O1 Ag8 Ag8 75.98(18) . 2_655 ?
O1 Ag8 S4 99.3(2) . . ?
O1 Ag8 S5 107.0(2) . . ?
Ag4 Ag9 Ag5 58.36(2) . . ?
Ag4 Ag9 Ag7 61.08(2) . . ?
Ag4 Ag9 Ag10 58.58(2) . . ?
Ag5 Ag9 Ag7 60.08(2) . . ?
Ag5 Ag9 Ag10 105.22(3) . . ?
Ag7 Ag9 Ag10 56.84(2) . . ?
S6 Ag9 Ag4 55.81(6) . . ?
S6 Ag9 Ag5 81.21(6) . . ?
S6 Ag9 Ag7 116.49(6) . . ?
S6 Ag9 Ag10 93.95(7) . . ?
S7 Ag9 Ag4 120.48(6) . . ?
S7 Ag9 Ag5 73.44(6) . . ?
S7 Ag9 Ag7 65.71(6) . . ?
S7 Ag9 Ag10 110.14(7) . . ?
S7 Ag9 S6 148.63(9) . . ?
O5 Ag9 Ag4 127.4(2) . . ?
O5 Ag9 Ag5 168.6(2) . . ?
O5 Ag9 Ag7 112.4(2) . . ?
O5 Ag9 Ag10 74.5(2) . . ?
O5 Ag9 S6 110.2(2) . . ?
O5 Ag9 S7 95.8(2) . . ?
Ag2 Ag10 Ag4 59.74(2) 2_655 . ?
Ag2 Ag10 Ag9 104.63(3) 2_655 . ?
Ag4 Ag10 Ag9 56.82(2) . . ?
Ag7 Ag10 Ag2 57.88(2) . 2_655 ?
Ag7 Ag10 Ag4 61.01(2) . . ?
Ag7 Ag10 Ag9 58.42(2) . . ?
S2 Ag10 Ag2 72.55(6) . 2_655 ?
S2 Ag10 Ag4 65.87(6) . . ?
S2 Ag10 Ag7 119.91(6) . . ?
S2 Ag10 Ag9 111.12(6) . . ?
S3 Ag10 Ag2 81.41(6) . 2_655 ?
S3 Ag10 Ag4 116.84(6) . . ?
S3 Ag10 Ag7 56.21(6) . . ?
S3 Ag10 Ag9 93.98(6) . . ?
S3 Ag10 S2 147.40(9) . . ?
O4 Ag10 Ag2 167.4(3) . 2_655 ?
O4 Ag10 Ag4 111.0(3) . . ?
O4 Ag10 Ag7 127.3(2) . . ?
O4 Ag10 Ag9 73.8(2) . . ?
O4 Ag10 S2 96.1(3) . . ?
O4 Ag10 S3 111.1(3) . . ?
Ag4 Ag11 Ag3 56.44(2) . 2_655 ?
Ag4 Ag11 Ag14 61.16(2) . . ?
Ag12 Ag11 Ag3 59.78(2) . 2_655 ?
Ag12 Ag11 Ag4 86.78(3) . . ?
Ag12 Ag11 Ag14 143.26(3) . . ?
Ag14 Ag11 Ag3 86.18(3) . 2_655 ?
S2 Ag11 Ag3 89.63(6) . 2_655 ?
S2 Ag11 Ag4 66.10(6) . . ?
S2 Ag11 Ag12 53.49(6) . . ?
S2 Ag11 Ag14 118.70(6) . . ?
S2 Ag11 O11 91.7(3) . . ?
S2 Ag11 O12 110.9(2) . . ?
S4 Ag11 Ag3 65.44(6) . 2_655 ?
S4 Ag11 Ag4 89.85(6) . . ?
S4 Ag11 Ag12 115.55(6) . . ?
S4 Ag11 Ag14 52.18(6) . . ?
S4 Ag11 S2 152.75(8) . . ?
S4 Ag11 O11 106.9(3) . . ?
S4 Ag11 O12 92.5(2) . . ?
O11 Ag11 Ag3 110.7(3) . 2_655 ?
O11 Ag11 Ag4 152.7(2) . . ?
O11 Ag11 Ag12 66.7(2) . . ?
O11 Ag11 Ag14 145.9(3) . . ?
O12 Ag11 Ag3 157.4(2) . 2_655 ?
O12 Ag11 Ag4 122.5(2) . . ?
O12 Ag11 Ag12 140.4(2) . . ?
O12 Ag11 Ag14 75.9(2) . . ?
O12 Ag11 O11 79.1(3) . . ?
Ag2 Ag12 Ag3 58.21(2) 2_655 2_655 ?
Ag11 Ag12 Ag2 93.74(3) . 2_655 ?
Ag11 Ag12 Ag3 61.35(2) . 2_655 ?
Ag16 Ag12 Ag2 72.02(3) 2_655 2_655 ?
Ag16 Ag12 Ag3 92.96(3) 2_655 2_655 ?
Ag16 Ag12 Ag11 154.24(4) 2_655 . ?
S2 Ag12 Ag2 72.63(6) . 2_655 ?
S2 Ag12 Ag3 89.91(6) . 2_655 ?
S2 Ag12 Ag11 52.16(6) . . ?
S2 Ag12 Ag16 136.12(7) . 2_655 ?
S2 Ag12 S5 142.43(8) . 2_655 ?
S5 Ag12 Ag2 94.07(6) 2_655 2_655 ?
S5 Ag12 Ag3 54.41(5) 2_655 2_655 ?
S5 Ag12 Ag11 95.48(6) 2_655 . ?
S5 Ag12 Ag16 65.22(6) 2_655 2_655 ?
O3 Ag12 Ag2 137.3(2) . 2_655 ?
O3 Ag12 Ag3 155.7(2) . 2_655 ?
O3 Ag12 Ag11 123.3(2) . . ?
O3 Ag12 Ag16 79.2(2) . 2_655 ?
O3 Ag12 S2 111.8(2) . . ?
O3 Ag12 S5 101.8(2) . 2_655 ?
Ag7 Ag13 Ag7 58.39(3) 2_655 . ?
Ag15 Ag13 Ag7 62.27(3) . 2_655 ?
Ag15 Ag13 Ag7 62.27(2) 2_655 . ?
Ag15 Ag13 Ag7 88.99(3) . . ?
Ag15 Ag13 Ag7 88.99(3) 2_655 2_655 ?
Ag15 Ag13 Ag15 147.88(5) . 2_655 ?
S7 Ag13 Ag7 66.71(6) 2_655 2_655 ?
S7 Ag13 Ag7 92.09(6) . 2_655 ?
S7 Ag13 Ag7 92.09(6) 2_655 . ?
S7 Ag13 Ag7 66.70(6) . . ?
S7 Ag13 Ag15 118.48(6) . 2_655 ?
S7 Ag13 Ag15 53.79(6) . . ?
S7 Ag13 Ag15 118.48(6) 2_655 . ?
S7 Ag13 Ag15 53.80(6) 2_655 2_655 ?
S7 Ag13 S7 156.26(11) . 2_655 ?
S7 Ag13 O6 102.9(4) 2_655 2_655 ?
S7 Ag13 O6 98.2(4) 2_655 . ?
S7 Ag13 O6 102.9(4) . . ?
S7 Ag13 O6 98.2(4) . 2_655 ?
O6 Ag13 Ag7 126.2(3) 2_655 2_655 ?
O6 Ag13 Ag7 126.2(3) . . ?
O6 Ag13 Ag7 164.9(3) . 2_655 ?
O6 Ag13 Ag7 164.9(3) 2_655 . ?
O6 Ag13 Ag15 82.3(3) . 2_655 ?
O6 Ag13 Ag15 82.3(3) 2_655 . ?
O6 Ag13 Ag15 128.8(3) 2_655 2_655 ?
O6 Ag13 Ag15 128.8(3) . . ?
O6 Ag13 O6 54.0(6) 2_655 . ?
Ag6 Ag14 Ag4 56.88(2) 2_655 . ?
Ag6 Ag14 Ag11 92.65(3) 2_655 . ?
Ag6 Ag14 Ag17 76.53(11) 2_655 . ?
Ag11 Ag14 Ag4 59.04(2) . . ?
Ag17 Ag14 Ag4 95.9(2) . . ?
Ag17 Ag14 Ag11 154.2(2) . . ?
S4 Ag14 Ag4 87.62(6) . . ?
S4 Ag14 Ag6 73.92(6) . 2_655 ?
S4 Ag14 Ag11 51.00(6) . . ?
S4 Ag14 Ag17 141.9(2) . . ?
S4 Ag14 S6 137.24(9) . . ?
S4 Ag14 Ag1 147.5(4) . . ?
S6 Ag14 Ag4 53.25(6) . . ?
S6 Ag14 Ag6 93.99(6) . 2_655 ?
S6 Ag14 Ag11 90.04(6) . . ?
S6 Ag14 Ag17 67.8(3) . . ?
S6 Ag14 Ag1 61.0(4) . . ?
O9 Ag14 Ag4 150.0(2) . . ?
O9 Ag14 Ag6 145.0(3) . 2_655 ?
O9 Ag14 Ag11 120.0(2) . . ?
O9 Ag14 Ag17 77.9(3) . . ?
O9 Ag14 S4 115.4(2) . . ?
O9 Ag14 S6 98.1(2) . . ?
O9 Ag14 Ag1 78.8(3) . . ?
Ag1 Ag14 Ag4 91.8(3) . . ?
Ag1 Ag14 Ag11 148.6(4) . . ?
Ag5 Ag15 Ag7 57.30(2) . 2_655 ?
Ag13 Ag15 Ag5 92.25(3) . . ?
Ag13 Ag15 Ag7 59.45(3) . 2_655 ?
S3 Ag15 Ag5 94.51(6) 2_655 . ?
S3 Ag15 Ag7 54.09(6) 2_655 2_655 ?
S3 Ag15 Ag13 92.22(6) 2_655 . ?
S3 Ag15 Ag0A 63.79(6) 2_655 . ?
S7 Ag15 Ag5 72.88(6) . . ?
S7 Ag15 Ag7 89.55(6) . 2_655 ?
S7 Ag15 Ag13 52.84(6) . . ?
S7 Ag15 S3 140.96(9) . 2_655 ?
S7 Ag15 Ag0A 141.10(7) . . ?
O8 Ag15 Ag5 145.7(3) . . ?
O8 Ag15 Ag7 148.0(3) . 2_655 ?
O8 Ag15 Ag13 120.0(3) . . ?
O8 Ag15 S3 95.5(3) . 2_655 ?
O8 Ag15 S7 115.9(2) . . ?
O8 Ag15 Ag0A 79.1(2) . . ?
Ag0A Ag15 Ag5 76.18(4) . . ?
Ag0A Ag15 Ag7 93.17(4) . 2_655 ?
Ag0A Ag15 Ag13 151.83(4) . . ?
Ag12 Ag16 Ag20 136.40(19) 2_655 . ?
S1 Ag16 Ag12 129.83(7) 2_655 2_655 ?
S1 Ag16 Ag20 58.73(19) 2_655 . ?
S1 Ag16 S9 103.23(9) 2_655 . ?
S9 Ag16 Ag12 75.57(6) . 2_655 ?
S9 Ag16 Ag20 61.7(2) . . ?
O2 Ag16 Ag12 83.1(2) 2_655 2_655 ?
O2 Ag16 Ag20 113.2(2) 2_655 . ?
O2 Ag16 S1 142.1(2) 2_655 2_655 ?
O2 Ag16 S9 103.0(3) 2_655 . ?
Ag14 Ag17 Ag19 135.7(2) . . ?
S1 Ag17 Ag14 69.28(15) 2_655 . ?
S1 Ag17 Ag19 69.3(3) 2_655 . ?
S8 Ag17 Ag14 122.5(4) . . ?
S8 Ag17 Ag19 52.8(2) . . ?
S8 Ag17 S1 100.7(2) . 2_655 ?
O10 Ag17 Ag14 82.7(3) . . ?
O10 Ag17 Ag19 124.9(6) . . ?
O10 Ag17 S1 108.0(5) . 2_655 ?
O10 Ag17 S8 147.5(4) . . ?
S8 Ag19 Ag17 48.9(2) . . ?
S8 Ag19 S9 91.72(11) . . ?
S8 Ag19 Ag0A 59.52(11) . . ?
S9 Ag19 Ag17 112.2(2) . . ?
S9 Ag19 Ag0A 52.90(10) . . ?
P1 Ag19 Ag17 110.1(3) . . ?
P1 Ag19 S8 135.27(18) . . ?
P1 Ag19 S9 131.19(16) . . ?
P1 Ag19 Ag0A 132.3(3) . . ?
Ag0A Ag19 Ag17 106.6(2) . . ?
Ag16 Ag20 Ag1 102.1(3) . . ?
Ag16 Ag20 Ag0A 95.2(2) . . ?
S1 Ag20 Ag16 49.05(11) 2_655 . ?
S1 Ag20 S9 87.53(12) 2_655 . ?
S1 Ag20 Ag1 55.2(2) 2_655 . ?
S1 Ag20 Ag0A 113.98(14) 2_655 . ?
S8 Ag20 Ag16 112.18(12) . . ?
S8 Ag20 S1 88.61(17) . 2_655 ?
S8 Ag20 S9 84.3(2) . . ?
S8 Ag20 Ag1 48.9(2) . . ?
S8 Ag20 Ag0A 51.54(16) . . ?
S9 Ag20 Ag16 50.90(10) . . ?
S9 Ag20 Ag1 114.8(2) . . ?
S9 Ag20 Ag0A 45.55(15) . . ?
P1 Ag20 Ag16 119.89(19) . . ?
P1 Ag20 S1 135.3(4) . 2_655 ?
P1 Ag20 S8 126.4(2) . . ?
P1 Ag20 S9 119.2(4) . . ?
P1 Ag20 Ag1 124.8(3) . . ?
P1 Ag20 Ag0A 109.9(4) . . ?
Ag1 Ag20 Ag0A 99.3(3) . . ?
Ag2 Pd1 Ag2 178.35(4) 2_655 . ?
Ag2 Pd1 Ag3 118.71(3) . 2_655 ?
Ag2 Pd1 Ag3 62.846(19) . . ?
Ag2 Pd1 Ag3 118.71(3) 2_655 . ?
Ag2 Pd1 Ag3 62.846(19) 2_655 2_655 ?
Ag3 Pd1 Ag3 66.40(3) . 2_655 ?
Ag4 Pd1 Ag2 114.885(19) . . ?
Ag4 Pd1 Ag2 65.148(19) . 2_655 ?
Ag4 Pd1 Ag2 114.886(19) 2_655 2_655 ?
Ag4 Pd1 Ag2 65.149(19) 2_655 . ?
Ag4 Pd1 Ag3 61.972(19) 2_655 . ?
Ag4 Pd1 Ag3 116.01(3) 2_655 2_655 ?
Ag4 Pd1 Ag3 116.01(3) . . ?
Ag4 Pd1 Ag3 61.972(19) . 2_655 ?
Ag4 Pd1 Ag4 177.85(4) 2_655 . ?
Ag4 Pd1 Ag5 62.695(19) . . ?
Ag4 Pd1 Ag5 62.696(19) 2_655 2_655 ?
Ag4 Pd1 Ag5 118.56(2) 2_655 . ?
Ag4 Pd1 Ag5 118.56(2) . 2_655 ?
Ag4 Pd1 Ag7 115.89(3) 2_655 . ?
Ag4 Pd1 Ag7 66.14(2) 2_655 2_655 ?
Ag4 Pd1 Ag7 115.89(3) . 2_655 ?
Ag4 Pd1 Ag7 66.14(2) . . ?
Ag5 Pd1 Ag2 62.509(19) 2_655 2_655 ?
Ag5 Pd1 Ag2 116.54(2) . 2_655 ?
Ag5 Pd1 Ag2 116.54(2) 2_655 . ?
Ag5 Pd1 Ag2 62.509(19) . . ?
Ag5 Pd1 Ag3 115.10(2) 2_655 2_655 ?
Ag5 Pd1 Ag3 115.95(2) 2_655 . ?
Ag5 Pd1 Ag3 115.10(2) . . ?
Ag5 Pd1 Ag3 115.95(2) . 2_655 ?
Ag5 Pd1 Ag5 118.01(4) 2_655 . ?
Ag5 Pd1 Ag7 65.17(2) 2_655 2_655 ?
Ag5 Pd1 Ag7 62.56(2) 2_655 . ?
Ag5 Pd1 Ag7 65.17(2) . . ?
Ag5 Pd1 Ag7 62.56(2) . 2_655 ?
Ag6 Pd1 Ag2 118.36(2) 2_655 2_655 ?
Ag6 Pd1 Ag2 62.615(19) . 2_655 ?
Ag6 Pd1 Ag2 62.616(19) 2_655 . ?
Ag6 Pd1 Ag2 118.36(2) . . ?
Ag6 Pd1 Ag3 62.85(2) . 2_655 ?
Ag6 Pd1 Ag3 62.86(2) 2_655 . ?
Ag6 Pd1 Ag3 65.06(2) 2_655 2_655 ?
Ag6 Pd1 Ag3 65.06(2) . . ?
Ag6 Pd1 Ag4 116.03(2) 2_655 2_655 ?
Ag6 Pd1 Ag4 62.709(19) . 2_655 ?
Ag6 Pd1 Ag4 62.705(19) 2_655 . ?
Ag6 Pd1 Ag4 116.03(2) . . ?
Ag6 Pd1 Ag5 62.645(19) 2_655 . ?
Ag6 Pd1 Ag5 62.647(19) . 2_655 ?
Ag6 Pd1 Ag5 178.70(2) . . ?
Ag6 Pd1 Ag5 178.71(2) 2_655 2_655 ?
Ag6 Pd1 Ag6 116.72(4) 2_655 . ?
Ag6 Pd1 Ag7 118.62(2) . 2_655 ?
Ag6 Pd1 Ag7 114.72(2) . . ?
Ag6 Pd1 Ag7 114.73(2) 2_655 2_655 ?
Ag6 Pd1 Ag7 118.62(2) 2_655 . ?
Ag7 Pd1 Ag2 62.35(2) . 2_655 ?
Ag7 Pd1 Ag2 116.07(3) . . ?
Ag7 Pd1 Ag2 116.07(3) 2_655 2_655 ?
Ag7 Pd1 Ag2 62.36(2) 2_655 . ?
Ag7 Pd1 Ag3 115.582(18) . 2_655 ?
Ag7 Pd1 Ag3 115.586(18) 2_655 . ?
Ag7 Pd1 Ag3 177.80(2) 2_655 2_655 ?
Ag7 Pd1 Ag3 177.80(2) . . ?
Ag7 Pd1 Ag7 62.45(3) 2_655 . ?
Ag6 S1 Ag17 94.8(3) . 2_655 ?
Ag6 S1 Ag20 115.23(18) . 2_655 ?
Ag6 S1 Ag1 88.9(3) . 2_655 ?
Ag16 S1 Ag6 90.00(9) 2_655 . ?
Ag16 S1 Ag17 134.0(2) 2_655 2_655 ?
Ag16 S1 Ag20 72.22(16) 2_655 2_655 ?
Ag16 S1 Ag1 136.8(3) 2_655 2_655 ?
Ag17 S1 Ag20 64.4(3) 2_655 2_655 ?
Ag17 S1 Ag1 6.5(3) 2_655 2_655 ?
C1 S1 Ag6 119.5(5) . . ?
C1 S1 Ag16 104.5(5) . 2_655 ?
C1 S1 Ag17 112.4(5) . 2_655 ?
C1 S1 Ag20 125.2(5) . 2_655 ?
C1 S1 Ag1 113.4(5) . 2_655 ?
Ag10 S2 Ag12 119.13(10) . . ?
Ag11 S2 Ag10 131.65(10) . . ?
Ag11 S2 Ag12 74.35(7) . . ?
C8 S2 Ag10 108.2(4) . . ?
C8 S2 Ag11 104.7(4) . . ?
C8 S2 Ag12 115.6(4) . . ?
Ag7 S3 Ag0A 103.18(8) . 2_655 ?
Ag10 S3 Ag7 72.11(7) . . ?
Ag10 S3 Ag15 141.20(10) . 2_655 ?
Ag10 S3 Ag0A 111.67(9) . 2_655 ?
Ag15 S3 Ag7 72.26(7) 2_655 . ?
Ag15 S3 Ag0A 62.93(6) 2_655 2_655 ?
C15 S3 Ag7 110.3(4) . . ?
C15 S3 Ag10 110.0(4) . . ?
C15 S3 Ag15 96.3(4) . 2_655 ?
C15 S3 Ag0A 132.6(4) . 2_655 ?
Ag8 S4 Ag14 115.88(9) . . ?
Ag11 S4 Ag8 131.84(10) . . ?
Ag11 S4 Ag14 76.82(7) . . ?
C22 S4 Ag8 109.5(4) . . ?
C22 S4 Ag11 104.1(4) . . ?
C22 S4 Ag14 115.7(4) . . ?
Ag8 S5 Ag3 73.52(7) . . ?
Ag8 S5 Ag12 142.65(10) . 2_655 ?
Ag12 S5 Ag3 71.94(6) 2_655 . ?
C29 S5 Ag3 116.8(4) . . ?
C29 S5 Ag8 106.7(4) . . ?
C29 S5 Ag12 101.3(4) . 2_655 ?
Ag4 S6 Ag1 106.2(3) . . ?
Ag9 S6 Ag4 72.49(7) . . ?
Ag9 S6 Ag14 142.48(10) . . ?
Ag9 S6 Ag1 109.9(2) . . ?
Ag14 S6 Ag4 73.98(7) . . ?
Ag14 S6 Ag1 64.5(2) . . ?
C36 S6 Ag4 111.0(4) . . ?
C36 S6 Ag9 108.1(5) . . ?
C36 S6 Ag14 99.2(4) . . ?
C36 S6 Ag1 132.9(5) . . ?
Ag9 S7 Ag15 118.23(10) . . ?
Ag13 S7 Ag9 131.33(10) . . ?
Ag13 S7 Ag15 73.36(7) . . ?
C43 S7 Ag9 108.8(4) . . ?
C43 S7 Ag13 105.7(4) . . ?
C43 S7 Ag15 115.9(4) . . ?
Ag5 S8 Ag19 118.69(13) . . ?
Ag5 S8 Ag20 115.08(12) . . ?
Ag5 S8 Ag0A 87.79(8) . . ?
Ag17 S8 Ag5 96.7(2) . . ?
Ag17 S8 Ag19 78.3(4) . . ?
Ag17 S8 Ag0A 138.2(3) . . ?
Ag19 S8 Ag0A 63.49(14) . . ?
C50 S8 Ag5 121.8(5) . . ?
C50 S8 Ag17 106.5(4) . . ?
C50 S8 Ag19 117.9(5) . . ?
C50 S8 Ag20 123.1(5) . . ?
C50 S8 Ag1 102.7(5) . . ?
C50 S8 Ag0A 106.1(4) . . ?
Ag1 S8 Ag5 92.3(3) . . ?
Ag1 S8 Ag20 73.9(6) . . ?
Ag1 S8 Ag0A 145.9(5) . . ?
Ag0A S8 Ag20 75.3(2) . . ?
Ag2 S9 Ag16 85.98(8) . . ?
Ag2 S9 Ag19 118.95(13) . . ?
Ag2 S9 Ag20 112.92(15) . . ?
Ag16 S9 Ag19 79.25(18) . . ?
Ag16 S9 Ag20 67.42(17) . . ?
C57 S9 Ag2 119.0(5) . . ?
C57 S9 Ag16 109.3(4) . . ?
C57 S9 Ag19 121.8(5) . . ?
C57 S9 Ag20 127.6(5) . . ?
C57 S9 Ag0A 105.6(4) . . ?
Ag0A S9 Ag2 94.27(9) . . ?
Ag0A S9 Ag16 139.79(11) . . ?
Ag0A S9 Ag19 65.52(16) . . ?
Ag0A S9 Ag20 75.69(16) . . ?
C77 P1 Ag19 115.0(4) . . ?
C77 P1 Ag20 114.1(4) . . ?
C83 P1 Ag19 120.0(5) . . ?
C83 P1 Ag20 107.1(5) . . ?
C83 P1 C77 104.1(6) . . ?
C89 P1 Ag19 107.1(5) . . ?
C89 P1 Ag20 120.7(5) . . ?
C89 P1 C77 105.1(6) . . ?
C89 P1 C83 104.1(6) . . ?
F3 F2 F1 117.4(16) 2_655 2_655 ?
F3 F2 C66 63.5(10) 2_655 . ?
C66 F2 F1 59.7(7) . 2_655 ?
C72 F11 C72 40.3(18) . 2_655 ?
C65 O1 Ag8 124.9(7) . . ?
C67 O2 Ag16 121.1(7) . 2_655 ?
C67 O3 Ag12 124.4(7) . . ?
C69 O4 Ag10 124.3(8) . . ?
C69 O5 Ag9 123.0(8) . . ?
C71 O6 Ag13 87.0(13) . . ?
C73 O7 Ag0A 120.4(9) . . ?
C73 O8 Ag15 125.3(8) . . ?
C75 O9 Ag14 124.3(8) . . ?
C75 O10 Ag17 123.9(8) . . ?
C75 O10 Ag1 119.5(9) . . ?
C95 O11 Ag11 129.5(12) . . ?
C98 O12 Ag11 138.9(10) . . ?
C95 N1 C96 118.3(14) . . ?
C95 N1 C97 123.4(15) . . ?
C97 N1 C96 118.2(13) . . ?
C98 N2 C99 123.2(13) . . ?
C98 N2 C100 119.3(14) . . ?
C100 N2 C99 117.5(14) . . ?
S1 C1 H1A 109.1 . . ?
S1 C1 H1B 109.1 . . ?
H1A C1 H1B 107.8 . . ?
C2 C1 S1 112.5(8) . . ?
C2 C1 H1A 109.1 . . ?
C2 C1 H1B 109.1 . . ?
C3 C2 C1 121.4(12) . . ?
C7 C2 C1 121.5(12) . . ?
C7 C2 C3 117.1(11) . . ?
C2 C3 H3 119.7 . . ?
C4 C3 C2 120.5(13) . . ?
C4 C3 H3 119.7 . . ?
C3 C4 H4 119.7 . . ?
C5 C4 C3 120.6(13) . . ?
C5 C4 H4 119.7 . . ?
C4 C5 H5 119.1 . . ?
C4 C5 C6 121.7(13) . . ?
C6 C5 H5 119.1 . . ?
C5 C6 H6 121.1 . . ?
C5 C6 C7 117.8(13) . . ?
C7 C6 H6 121.1 . . ?
C2 C7 C6 122.1(12) . . ?
C2 C7 H7 118.9 . . ?
C6 C7 H7 118.9 . . ?
S2 C8 H8A 109.1 . . ?
S2 C8 H8B 109.1 . . ?
H8A C8 H8B 107.8 . . ?
C9 C8 S2 112.6(9) . . ?
C9 C8 H8A 109.1 . . ?
C9 C8 H8B 109.1 . . ?
C10 C9 C8 120.5(13) . . ?
C14 C9 C8 119.9(13) . . ?
C14 C9 C10 119.5(13) . . ?
C9 C10 H10 120.5 . . ?
C9 C10 C11 119.0(17) . . ?
C11 C10 H10 120.5 . . ?
C10 C11 H11 120.4 . . ?
C12 C11 C10 119.2(17) . . ?
C12 C11 H11 120.4 . . ?
C11 C12 H12 119.1 . . ?
C13 C12 C11 121.8(18) . . ?
C13 C12 H12 119.1 . . ?
C12 C13 H13 119.5 . . ?
C12 C13 C14 121.1(19) . . ?
C14 C13 H13 119.5 . . ?
C9 C14 C13 119.5(16) . . ?
C9 C14 H14 120.3 . . ?
C13 C14 H14 120.3 . . ?
S3 C15 H15A 108.3 . . ?
S3 C15 H15B 108.3 . . ?
H15A C15 H15B 107.4 . . ?
C16 C15 S3 115.8(9) . . ?
C16 C15 H15A 108.3 . . ?
C16 C15 H15B 108.3 . . ?
C17 C16 C15 118.8(12) . . ?
C21 C16 C15 121.2(12) . . ?
C21 C16 C17 119.7(12) . . ?
C16 C17 H17 119.6 . . ?
C18 C17 C16 120.8(15) . . ?
C18 C17 H17 119.6 . . ?
C17 C18 H18 120.4 . . ?
C17 C18 C19 119.3(16) . . ?
C19 C18 H18 120.4 . . ?
C18 C19 H19 120.5 . . ?
C20 C19 C18 119.1(15) . . ?
C20 C19 H19 120.5 . . ?
C19 C20 H20 119.7 . . ?
C19 C20 C21 120.6(16) . . ?
C21 C20 H20 119.7 . . ?
C16 C21 C20 120.3(14) . . ?
C16 C21 H21 119.9 . . ?
C20 C21 H21 119.9 . . ?
S4 C22 H22A 109.4 . . ?
S4 C22 H22B 109.4 . . ?
H22A C22 H22B 108.0 . . ?
C24 C22 S4 111.1(7) . . ?
C24 C22 H22A 109.4 . . ?
C24 C22 H22B 109.4 . . ?
C24 C23 H23 120.4 . . ?
C28 C23 H23 120.4 . . ?
C28 C23 C24 119.3(12) . . ?
C23 C24 C22 118.6(11) . . ?
C25 C24 C22 122.7(11) . . ?
C25 C24 C23 118.7(11) . . ?
C24 C25 H25 119.7 . . ?
C24 C25 C26 120.7(12) . . ?
C26 C25 H25 119.7 . . ?
C25 C26 H26 119.4 . . ?
C27 C26 C25 121.1(13) . . ?
C27 C26 H26 119.4 . . ?
C26 C27 H27 120.5 . . ?
C26 C27 C28 119.0(13) . . ?
C28 C27 H27 120.5 . . ?
C23 C28 H28 119.4 . . ?
C27 C28 C23 121.2(13) . . ?
C27 C28 H28 119.4 . . ?
S5 C29 H29A 109.5 . . ?
S5 C29 H29B 109.5 . . ?
H29A C29 H29B 108.1 . . ?
C30 C29 S5 110.7(8) . . ?
C30 C29 H29A 109.5 . . ?
C30 C29 H29B 109.5 . . ?
C31 C30 C29 122.5(12) . . ?
C35 C30 C29 121.0(12) . . ?
C35 C30 C31 116.4(12) . . ?
C30 C31 H31 119.0 . . ?
C32 C31 C30 122.0(15) . . ?
C32 C31 H31 119.0 . . ?
C31 C32 H32 120.3 . . ?
C33 C32 C31 119.3(15) . . ?
C33 C32 H32 120.3 . . ?
C32 C33 H33 119.9 . . ?
C32 C33 C34 120.1(14) . . ?
C34 C33 H33 119.9 . . ?
C33 C34 H34 120.1 . . ?
C35 C34 C33 119.9(15) . . ?
C35 C34 H34 120.1 . . ?
C30 C35 H35 118.9 . . ?
C34 C35 C30 122.3(15) . . ?
C34 C35 H35 118.9 . . ?
S6 C36 H36A 108.6 . . ?
S6 C36 H36B 108.6 . . ?
H36A C36 H36B 107.6 . . ?
C37 C36 S6 114.6(10) . . ?
C37 C36 H36A 108.6 . . ?
C37 C36 H36B 108.6 . . ?
C38 C37 C36 121.4(16) . . ?
C38 C37 C42 116.3(17) . . ?
C42 C37 C36 122.3(14) . . ?
C37 C38 H38 122.2 . . ?
C37 C38 C39 116(2) . . ?
C39 C38 H38 122.2 . . ?
C38 C39 H39 119.8 . . ?
C40 C39 C38 120(2) . . ?
C40 C39 H39 119.8 . . ?
C39 C40 H40 119.9 . . ?
C39 C40 C41 120(2) . . ?
C41 C40 H40 119.9 . . ?
C40 C41 H41 121.5 . . ?
C42 C41 C40 117(2) . . ?
C42 C41 H41 121.5 . . ?
C37 C42 H42 117.5 . . ?
C41 C42 C37 125.0(19) . . ?
C41 C42 H42 117.5 . . ?
S7 C43 H43A 109.2 . . ?
S7 C43 H43B 109.2 . . ?
H43A C43 H43B 107.9 . . ?
C44 C43 S7 112.2(7) . . ?
C44 C43 H43A 109.2 . . ?
C44 C43 H43B 109.2 . . ?
C45 C44 C43 120.5(11) . . ?
C45 C44 C49 119.3(12) . . ?
C49 C44 C43 120.1(12) . . ?
C44 C45 H45 120.6 . . ?
C44 C45 C46 118.9(14) . . ?
C46 C45 H45 120.6 . . ?
C45 C46 H46 119.9 . . ?
C47 C46 C45 120.2(15) . . ?
C47 C46 H46 119.9 . . ?
C46 C47 H47 119.1 . . ?
C46 C47 C48 121.7(14) . . ?
C48 C47 H47 119.1 . . ?
C47 C48 H48 121.0 . . ?
C49 C48 C47 118.0(16) . . ?
C49 C48 H48 121.0 . . ?
C44 C49 H49 119.2 . . ?
C48 C49 C44 121.7(16) . . ?
C48 C49 H49 119.2 . . ?
S8 C50 H50A 108.7 . . ?
S8 C50 H50B 108.7 . . ?
H50A C50 H50B 107.6 . . ?
C51 C50 S8 114.2(8) . . ?
C51 C50 H50A 108.7 . . ?
C51 C50 H50B 108.7 . . ?
C55 C56 H56 120.0 . . ?
C55 C56 C51 120.0 . . ?
C51 C56 H56 120.0 . . ?
C56 C55 H55 120.0 . . ?
C54 C55 C56 120.0 . . ?
C54 C55 H55 120.0 . . ?
C55 C54 H54 120.0 . . ?
C55 C54 C53 120.0 . . ?
C53 C54 H54 120.0 . . ?
C54 C53 H53 120.0 . . ?
C52 C53 C54 120.0 . . ?
C52 C53 H53 120.0 . . ?
C53 C52 H52 120.0 . . ?
C53 C52 C51 120.0 . . ?
C51 C52 H52 120.0 . . ?
C56 C51 C50 121.1(9) . . ?
C52 C51 C50 118.9(9) . . ?
C52 C51 C56 120.0 . . ?
S9 C57 H57A 109.2 . . ?
S9 C57 H57B 109.2 . . ?
H57A C57 H57B 107.9 . . ?
C59 C57 S9 112.2(9) . . ?
C59 C57 H57A 109.2 . . ?
C59 C57 H57B 109.2 . . ?
C60 C59 C57 120.3(12) . . ?
C64 C59 C57 121.5(12) . . ?
C64 C59 C60 118.1(13) . . ?
C59 C60 H60 119.5 . . ?
C61 C60 C59 120.9(17) . . ?
C61 C60 H60 119.5 . . ?
C60 C61 H61 120.2 . . ?
C62 C61 C60 120(2) . . ?
C62 C61 H61 120.2 . . ?
C61 C62 H62 120.0 . . ?
C63 C62 C61 119.9(19) . . ?
C63 C62 H62 120.1 . . ?
C62 C63 H63 118.9 . . ?
C62 C63 C64 122.2(17) . . ?
C64 C63 H63 118.9 . . ?
C59 C64 H64 120.3 . . ?
C63 C64 C59 119.4(16) . . ?
C63 C64 H64 120.3 . . ?
O1 C65 O1 128.9(13) 2_655 . ?
O1 C65 C66 115.5(6) . . ?
O1 C65 C66 115.5(6) 2_655 . ?
F1 C66 F1 138.8(17) 2_655 . ?
F1 C66 C65 110.6(8) 2_655 . ?
F1 C66 C65 110.6(8) . . ?
F2 C66 F1 100.1(11) 2_655 2_655 ?
F2 C66 F1 63.8(10) . 2_655 ?
F2 C66 F1 63.8(10) 2_655 . ?
F2 C66 F1 100.1(11) . . ?
F2 C66 F2 135.4(17) 2_655 . ?
F2 C66 C65 112.3(8) 2_655 . ?
F2 C66 C65 112.3(8) . . ?
F3 C66 F1 106.3(12) 2_655 2_655 ?
F3 C66 F1 54.4(11) . 2_655 ?
F3 C66 F1 106.3(12) . . ?
F3 C66 F1 54.4(11) 2_655 . ?
F3 C66 F2 110.9(13) 2_655 2_655 ?
F3 C66 F2 110.9(13) . . ?
F3 C66 F2 46.9(12) 2_655 . ?
F3 C66 F2 46.9(12) . 2_655 ?
F3 C66 F3 129(2) . 2_655 ?
F3 C66 C65 115.4(11) 2_655 . ?
F3 C66 C65 115.4(11) . . ?
O2 C67 C68 114.5(11) . . ?
O3 C67 O2 131.8(11) . . ?
O3 C67 C68 113.7(11) . . ?
F4 C68 F6 105.2(12) . . ?
F4 C68 C67 110.2(12) . . ?
F5 C68 F4 110.9(15) . . ?
F5 C68 F6 104.3(13) . . ?
F5 C68 C67 113.5(11) . . ?
F6 C68 C67 112.4(13) . . ?
O4 C69 C70 114.0(10) . . ?
O5 C69 O4 125.7(11) . . ?
O5 C69 C70 120.3(11) . . ?
F7 C70 C69 108.7(12) . . ?
F8 C70 F7 103.5(15) . . ?
F8 C70 C69 111.7(12) . . ?
F9 C70 F7 111.7(19) . . ?
F9 C70 F8 107.5(18) . . ?
F9 C70 C69 113.3(14) . . ?
F7A C70 C69 118(3) . . ?
F7A C70 F8A 110(3) . . ?
F7A C70 F9A 112(3) . . ?
F8A C70 C69 109(2) . . ?
F8A C70 F9A 98(2) . . ?
F9A C70 C69 107.8(17) . . ?
O6 C71 O6 132(2) 2_655 . ?
O6 C71 C72 127.3(15) 2_655 2_655 ?
O6 C71 C72 99.4(17) 2_655 . ?
O6 C71 C72 127.3(15) . . ?
O6 C71 C72 99.4(17) . 2_655 ?
C72 C71 C72 38.2(19) 2_655 . ?
F10 C72 F11 108(2) . 2_655 ?
F10 C72 C71 123(2) . . ?
F11 C72 F10 96.6(19) . . ?
F11 C72 F11 105(2) . 2_655 ?
F11 C72 C71 116.1(18) . . ?
F11 C72 C71 107.1(14) 2_655 . ?
C72 C72 F10 165(2) 2_655 . ?
C72 C72 F11 61(2) 2_655 2_655 ?
C72 C72 F11 79(2) 2_655 . ?
C72 C72 C71 70.9(9) 2_655 . ?
O7 C73 C74 113.5(13) . . ?
O8 C73 O7 130.7(12) . . ?
O8 C73 C74 115.8(13) . . ?
F12 C74 F13 109.0(19) . . ?
F12 C74 F14 103.7(18) . . ?
F12 C74 C73 114.2(15) . . ?
F13 C74 F14 108.1(18) . . ?
F13 C74 C73 111.4(15) . . ?
F14 C74 C73 110.0(16) . . ?
O9 C75 C76 113.3(12) . . ?
O10 C75 O9 131.1(12) . . ?
O10 C75 C76 115.6(11) . . ?
F15 C76 F16 113.8(16) . . ?
F15 C76 F17 102.2(16) . . ?
F15 C76 C75 116.9(14) . . ?
F16 C76 F17 99.2(16) . . ?
F16 C76 C75 113.7(13) . . ?
F17 C76 C75 108.5(14) . . ?
C78 C77 P1 117.2(10) . . ?
C82 C77 P1 123.2(11) . . ?
C82 C77 C78 119.6(13) . . ?
C77 C78 H78 120.7 . . ?
C77 C78 C79 118.6(13) . . ?
C79 C78 H78 120.7 . . ?
C78 C79 H79 119.1 . . ?
C78 C79 C80 121.7(14) . . ?
C80 C79 H79 119.1 . . ?
C79 C80 H80 120.4 . . ?
C81 C80 C79 119.2(14) . . ?
C81 C80 H80 120.4 . . ?
C80 C81 H81 120.7 . . ?
C80 C81 C82 118.6(15) . . ?
C82 C81 H81 120.7 . . ?
C77 C82 C81 122.3(15) . . ?
C77 C82 H82 118.8 . . ?
C81 C82 H82 118.8 . . ?
C84 C83 P1 118.8(11) . . ?
C84 C83 C88 120.1(14) . . ?
C88 C83 P1 121.2(11) . . ?
C83 C84 H84 119.5 . . ?
C83 C84 C85 121.0(15) . . ?
C85 C84 H84 119.5 . . ?
C84 C85 H85 120.4 . . ?
C86 C85 C84 119.1(16) . . ?
C86 C85 H85 120.4 . . ?
C85 C86 H86 119.6 . . ?
C87 C86 C85 120.8(16) . . ?
C87 C86 H86 119.6 . . ?
C86 C87 H87 120.1 . . ?
C86 C87 C88 119.7(15) . . ?
C88 C87 H87 120.1 . . ?
C83 C88 C87 119.3(14) . . ?
C83 C88 H88 120.4 . . ?
C87 C88 H88 120.4 . . ?
C90 C89 P1 118.6(12) . . ?
C94 C89 P1 124.2(11) . . ?
C94 C89 C90 117.1(15) . . ?
C89 C90 H90 120.3 . . ?
C91 C90 C89 119.4(16) . . ?
C91 C90 H90 120.3 . . ?
C90 C91 H91 119.4 . . ?
C90 C91 C92 121.1(17) . . ?
C92 C91 H91 119.4 . . ?
C91 C92 H92 120.0 . . ?
C93 C92 C91 120.0(18) . . ?
C93 C92 H92 120.0 . . ?
C92 C93 H93 119.8 . . ?
C92 C93 C94 120.4(18) . . ?
C94 C93 H93 119.8 . . ?
C89 C94 C93 121.9(16) . . ?
C89 C94 H94 119.1 . . ?
C93 C94 H94 119.1 . . ?
O11 C95 N1 127.0(18) . . ?
O11 C95 H95 116.5 . . ?
N1 C95 H95 116.5 . . ?
N1 C96 H96A 109.5 . . ?
N1 C96 H96B 109.5 . . ?
N1 C96 H96C 109.5 . . ?
H96A C96 H96B 109.5 . . ?
H96A C96 H96C 109.5 . . ?
H96B C96 H96C 109.5 . . ?
N1 C97 H97A 109.5 . . ?
N1 C97 H97B 109.5 . . ?
N1 C97 H97C 109.5 . . ?
H97A C97 H97B 109.5 . . ?
H97A C97 H97C 109.5 . . ?
H97B C97 H97C 109.5 . . ?
O12 C98 N2 126.6(14) . . ?
O12 C98 H98 116.7 . . ?
N2 C98 H98 116.7 . . ?
N2 C99 H99A 109.5 . . ?
N2 C99 H99B 109.5 . . ?
N2 C99 H99C 109.5 . . ?
H99A C99 H99B 109.5 . . ?
H99A C99 H99C 109.5 . . ?
H99B C99 H99C 109.5 . . ?
N2 C100 H10A 109.5 . . ?
N2 C100 H10B 109.5 . . ?
N2 C100 H10C 109.5 . . ?
H10A C100 H10B 109.5 . . ?
H10A C100 H10C 109.5 . . ?
H10B C100 H10C 109.5 . . ?
H1WA O1W H1WB 104.5 . . ?
C101 N3 C102 125(2) . . ?
C101 N3 C103 121(2) . . ?
C102 N3 C103 113(3) . . ?
O13 C101 N3 126(2) . . ?
O13 C101 H101 117.0 . . ?
N3 C101 H101 117.0 . . ?
N3 C102 H10D 109.5 . . ?
N3 C102 H10E 109.5 . . ?
N3 C102 H10F 109.5 . . ?
H10D C102 H10E 109.5 . . ?
H10D C102 H10F 109.5 . . ?
H10E C102 H10F 109.5 . . ?
N3 C103 H10G 109.5 . . ?
N3 C103 H10H 109.5 . . ?
N3 C103 H10I 109.5 . . ?
H10G C103 H10H 109.5 . . ?
H10G C103 H10I 109.5 . . ?
H10H C103 H10I 109.5 . . ?
C104 N4 C105 123(2) . . ?
C104 N4 C106 119(2) . . ?
C106 N4 C105 117.5(19) . . ?
O14 C104 N4 123(3) . . ?
O14 C104 H104 118.5 . . ?
N4 C104 H104 118.5 . . ?
N4 C105 H10J 109.5 . . ?
N4 C105 H10K 109.5 . . ?
N4 C105 H10L 109.5 . . ?
H10J C105 H10K 109.5 . . ?
H10J C105 H10L 109.5 . . ?
H10K C105 H10L 109.5 . . ?
N4 C106 H10M 109.5 . . ?
N4 C106 H10N 109.5 . . ?
N4 C106 H10O 109.5 . . ?
H10M C106 H10N 109.5 . . ?
H10M C106 H10O 109.5 . . ?
H10N C106 H10O 109.5 . . ?
C107 N5 C108 121.8(17) . . ?
C107 N5 C109 120.5(19) . . ?
C108 N5 C109 117.2(19) . . ?
O15 C107 N5 125(2) . . ?
O15 C107 H107 117.6 . . ?
N5 C107 H107 117.6 . . ?
N5 C108 H10P 109.5 . . ?
N5 C108 H10Q 109.5 . . ?
N5 C108 H10R 109.5 . . ?
H10P C108 H10Q 109.5 . . ?
H10P C108 H10R 109.5 . . ?
H10Q C108 H10R 109.5 . . ?
N5 C109 H10S 109.5 . . ?
N5 C109 H10T 109.5 . . ?
N5 C109 H10U 109.5 . . ?
H10S C109 H10T 109.5 . . ?
H10S C109 H10U 109.5 . . ?
H10T C109 H10U 109.5 . . ?
C110 N6 C111 119(2) . . ?
C110 N6 C112 122(2) . . ?
C111 N6 C112 120(2) . . ?
O16 C110 N6 123(3) . . ?
O16 C110 H110 118.4 . . ?
N6 C110 H110 118.4 . . ?
N6 C111 H11A 109.5 . . ?
N6 C111 H11B 109.5 . . ?
N6 C111 H11C 109.5 . . ?
H11A C111 H11B 109.5 . . ?
H11A C111 H11C 109.5 . . ?
H11B C111 H11C 109.5 . . ?
N6 C112 H11D 109.5 . . ?
N6 C112 H11E 109.5 . . ?
N6 C112 H11F 109.5 . . ?
H11D C112 H11E 109.5 . . ?
H11D C112 H11F 109.5 . . ?
H11E C112 H11F 109.5 . . ?
C114 N7 C119 106(4) . . ?
C116 N7 C113 119(4) . . ?
C117 N7 C113 133(4) . . ?
C117 N7 C116 108(4) . . ?
C118 N7 C114 140(4) . . ?
C118 N7 C119 114(4) . . ?
O17 C113 N7 107(4) . . ?
O18 C118 N7 114(8) . . ?
Ag14 Ag1 Ag20 123.8(6) . . ?
S1 Ag1 Ag14 68.7(2) 2_655 . ?
S1 Ag1 Ag20 55.3(4) 2_655 . ?
S6 Ag1 Ag14 54.5(3) . . ?
S6 Ag1 Ag20 148.9(4) . . ?
S6 Ag1 S1 115.2(3) . 2_655 ?
S8 Ag1 Ag14 129.5(4) . . ?
S8 Ag1 Ag20 57.2(4) . . ?
S8 Ag1 S1 94.8(6) . 2_655 ?
S8 Ag1 S6 98.3(5) . . ?
O10 Ag1 Ag14 85.6(4) . . ?
O10 Ag1 Ag20 106.4(8) . . ?
O10 Ag1 S1 99.2(6) . 2_655 ?
O10 Ag1 S6 104.4(8) . . ?
O10 Ag1 S8 144.9(6) . . ?
Ag15 Ag0A Ag20 125.68(13) . . ?
Ag15 Ag0A S3 53.28(6) . 2_655 ?
Ag19 Ag0A Ag15 130.11(9) . . ?
Ag19 Ag0A S3 152.80(14) . 2_655 ?
S3 Ag0A Ag20 146.74(10) 2_655 . ?
S8 Ag0A Ag15 73.15(6) . . ?
S8 Ag0A Ag19 56.99(9) . . ?
S8 Ag0A Ag20 53.16(13) . . ?
S8 Ag0A S3 118.07(8) . 2_655 ?
S9 Ag0A Ag15 127.95(8) . . ?
S9 Ag0A Ag19 61.58(12) . . ?
S9 Ag0A Ag20 58.76(10) . . ?
S9 Ag0A S3 94.59(8) . 2_655 ?
S9 Ag0A S8 95.81(9) . . ?
O7 Ag0A Ag15 83.9(3) . . ?
O7 Ag0A Ag19 107.9(3) . . ?
O7 Ag0A Ag20 113.9(3) . . ?
O7 Ag0A S3 99.3(3) . 2_655 ?
O7 Ag0A S8 103.9(3) . . ?
O7 Ag0A S9 146.7(3) . . ?

loop_
_geom_bond_atom_site_label_1
_geom_bond_atom_site_label_2
_geom_bond_distance
_geom_bond_site_symmetry_2
_geom_bond_publ_flag
Ag2 Ag3 2.9287(9) . ?
Ag2 Ag4 3.0215(9) 2_655 ?
Ag2 Ag5 2.9124(9) . ?
Ag2 Ag6 2.9110(9) 2_655 ?
Ag2 Ag7 2.9063(9) 2_655 ?
Ag2 Ag10 3.0217(9) 2_655 ?
Ag2 Ag12 2.9991(10) 2_655 ?
Ag2 Pd1 2.8081(6) . ?
Ag2 S9 2.537(2) . ?
Ag3 Ag3 3.0768(12) 2_655 ?
Ag3 Ag4 2.8899(9) 2_655 ?
Ag3 Ag6 3.0131(9) . ?
Ag3 Ag6 2.9217(9) 2_655 ?
Ag3 Ag8 3.0217(9) . ?
Ag3 Ag8 2.9878(9) 2_655 ?
Ag3 Ag11 3.0692(9) 2_655 ?
Ag3 Ag12 3.0221(10) 2_655 ?
Ag3 Pd1 2.8094(9) . ?
Ag3 S5 2.585(2) . ?
Ag4 Ag5 2.9181(9) . ?
Ag4 Ag6 2.9125(9) 2_655 ?
Ag4 Ag7 3.0609(9) . ?
Ag4 Ag9 2.9862(9) . ?
Ag4 Ag10 3.0449(9) . ?
Ag4 Ag11 3.0419(9) . ?
Ag4 Ag14 3.1074(10) . ?
Ag4 Pd1 2.8040(6) . ?
Ag4 S6 2.590(3) . ?
Ag5 Ag6 2.9107(9) 2_655 ?
Ag5 Ag7 3.0218(9) . ?
Ag5 Ag7 2.9135(9) 2_655 ?
Ag5 Ag9 2.9992(9) . ?
Ag5 Ag15 3.0118(11) . ?
Ag5 Pd1 2.8052(7) . ?
Ag5 S8 2.532(2) . ?
Ag6 Ag8 2.9892(9) 2_655 ?
Ag6 Ag14 3.0054(10) 2_655 ?
Ag6 Pd1 2.7938(7) . ?
Ag6 S1 2.520(2) . ?
Ag7 Ag7 2.9088(12) 2_655 ?
Ag7 Ag9 3.0366(9) . ?
Ag7 Ag10 2.9838(9) . ?
Ag7 Ag13 2.9816(11) . ?
Ag7 Ag15 3.0644(10) 2_655 ?
Ag7 Pd1 2.8057(9) . ?
Ag7 S3 2.606(2) . ?
Ag8 Ag8 3.2499(14) 2_655 ?
Ag8 S4 2.461(2) . ?
Ag8 S5 2.462(2) . ?
Ag8 O1 2.346(7) . ?
Ag9 Ag10 3.2233(11) . ?
Ag9 S6 2.457(3) . ?
Ag9 S7 2.454(2) . ?
Ag9 O5 2.340(8) . ?
Ag10 S2 2.474(2) . ?
Ag10 S3 2.460(2) . ?
Ag10 O4 2.346(9) . ?
Ag11 Ag12 2.9940(11) . ?
Ag11 Ag14 3.0656(11) . ?
Ag11 S2 2.456(2) . ?
Ag11 S4 2.447(2) . ?
Ag11 O11 2.528(9) . ?
Ag11 O12 2.488(9) . ?
Ag12 Ag16 2.9606(13) 2_655 ?
Ag12 S2 2.499(2) . ?
Ag12 S5 2.560(2) 2_655 ?
Ag12 O3 2.298(7) . ?
Ag13 Ag15 2.9448(10) 2_655 ?
Ag13 Ag15 2.9447(10) . ?
Ag13 S7 2.450(2) 2_655 ?
Ag13 S7 2.450(2) . ?
Ag13 O6 2.505(14) 2_655 ?
Ag13 O6 2.505(14) . ?
Ag14 Ag17 3.009(9) . ?
Ag14 S4 2.487(2) . ?
Ag14 S6 2.574(3) . ?
Ag14 O9 2.316(8) . ?
Ag14 Ag1 2.855(11) . ?
Ag15 S3 2.591(3) 2_655 ?
Ag15 S7 2.480(3) . ?
Ag15 O8 2.282(8) . ?
Ag15 Ag0A 2.8782(16) . ?
Ag16 Ag20 3.096(5) . ?
Ag16 S1 2.456(3) 2_655 ?
Ag16 S9 2.602(3) . ?
Ag16 O2 2.260(8) 2_655 ?
Ag17 Ag19 3.239(12) . ?
Ag17 S1 2.539(9) 2_655 ?
Ag17 S8 2.493(8) . ?
Ag17 O10 2.208(11) . ?
Ag19 S8 2.634(4) . ?
Ag19 S9 2.717(4) . ?
Ag19 P1 2.405(4) . ?
Ag19 Ag0A 2.811(6) . ?
Ag20 S1 2.779(9) 2_655 ?
Ag20 S8 2.767(5) . ?
Ag20 S9 2.951(9) . ?
Ag20 P1 2.451(5) . ?
Ag20 Ag1 3.16(2) . ?
Ag20 Ag0A 3.345(10) . ?
S1 C1 1.836(12) . ?
S1 Ag1 2.776(18) 2_655 ?
S2 C8 1.855(12) . ?
S3 C15 1.832(11) . ?
S3 Ag0A 2.900(3) 2_655 ?
S4 C22 1.864(10) . ?
S5 C29 1.849(10) . ?
S6 C36 1.832(11) . ?
S6 Ag1 2.77(2) . ?
S7 C43 1.852(11) . ?
S8 C50 1.839(11) . ?
S8 Ag1 2.481(10) . ?
S8 Ag0A 2.707(3) . ?
S9 C57 1.854(12) . ?
S9 Ag0A 2.464(3) . ?
P1 C77 1.826(14) . ?
P1 C83 1.808(14) . ?
P1 C89 1.790(16) . ?
F1 C66 1.343(15) . ?
F2 F3 1.01(3) 2_655 ?
F2 C66 1.298(13) . ?
F3 C66 1.239(15) . ?
F4 C68 1.307(19) . ?
F5 C68 1.300(18) . ?
F6 C68 1.339(19) . ?
F7 C70 1.334(14) . ?
F8 C70 1.322(14) . ?
F9 C70 1.299(14) . ?
F10 C72 1.350(10) . ?
F11 C72 1.50(4) 2_655 ?
F11 C72 1.344(10) . ?
F12 C74 1.27(2) . ?
F13 C74 1.29(2) . ?
F14 C74 1.30(2) . ?
F15 C76 1.23(2) . ?
F16 C76 1.289(19) . ?
F17 C76 1.33(2) . ?
O1 C65 1.240(9) . ?
O2 C67 1.240(14) . ?
O3 C67 1.239(14) . ?
O4 C69 1.246(15) . ?
O5 C69 1.213(14) . ?
O6 C71 1.244(14) . ?
O7 C73 1.234(16) . ?
O7 Ag0A 2.243(10) . ?
O8 C73 1.204(15) . ?
O9 C75 1.249(14) . ?
O10 C75 1.217(16) . ?
O10 Ag1 2.252(12) . ?
O11 C95 1.139(19) . ?
O12 C98 1.211(16) . ?
N1 C95 1.351(19) . ?
N1 C96 1.466(19) . ?
N1 C97 1.37(2) . ?
N2 C98 1.328(17) . ?
N2 C99 1.443(18) . ?
N2 C100 1.37(2) . ?
C1 H1A 0.9700 . ?
C1 H1B 0.9700 . ?
C1 C2 1.486(16) . ?
C2 C3 1.394(17) . ?
C2 C7 1.366(17) . ?
C3 H3 0.9300 . ?
C3 C4 1.369(19) . ?
C4 H4 0.9300 . ?
C4 C5 1.33(2) . ?
C5 H5 0.9300 . ?
C5 C6 1.36(2) . ?
C6 H6 0.9300 . ?
C6 C7 1.394(18) . ?
C7 H7 0.9300 . ?
C8 H8A 0.9700 . ?
C8 H8B 0.9700 . ?
C8 C9 1.496(18) . ?
C9 C10 1.38(2) . ?
C9 C14 1.38(2) . ?
C10 H10 0.9300 . ?
C10 C11 1.44(3) . ?
C11 H11 0.9300 . ?
C11 C12 1.36(3) . ?
C12 H12 0.9300 . ?
C12 C13 1.31(3) . ?
C13 H13 0.9300 . ?
C13 C14 1.41(2) . ?
C14 H14 0.9300 . ?
C15 H15A 0.9700 . ?
C15 H15B 0.9700 . ?
C15 C16 1.494(16) . ?
C16 C17 1.402(19) . ?
C16 C21 1.35(2) . ?
C17 H17 0.9300 . ?
C17 C18 1.37(2) . ?
C18 H18 0.9300 . ?
C18 C19 1.43(3) . ?
C19 H19 0.9300 . ?
C19 C20 1.36(2) . ?
C20 H20 0.9300 . ?
C20 C21 1.411(19) . ?
C21 H21 0.9300 . ?
C22 H22A 0.9700 . ?
C22 H22B 0.9700 . ?
C22 C24 1.505(15) . ?
C23 H23 0.9300 . ?
C23 C24 1.398(16) . ?
C23 C28 1.39(2) . ?
C24 C25 1.376(16) . ?
C25 H25 0.9300 . ?
C25 C26 1.380(18) . ?
C26 H26 0.9300 . ?
C26 C27 1.36(2) . ?
C27 H27 0.9300 . ?
C27 C28 1.37(2) . ?
C28 H28 0.9300 . ?
C29 H29A 0.9700 . ?
C29 H29B 0.9700 . ?
C29 C30 1.465(16) . ?
C30 C31 1.394(18) . ?
C30 C35 1.372(18) . ?
C31 H31 0.9300 . ?
C31 C32 1.382(19) . ?
C32 H32 0.9300 . ?
C32 C33 1.36(2) . ?
C33 H33 0.9300 . ?
C33 C34 1.37(2) . ?
C34 H34 0.9300 . ?
C34 C35 1.369(18) . ?
C35 H35 0.9300 . ?
C36 H36A 0.9700 . ?
C36 H36B 0.9700 . ?
C36 C37 1.479(19) . ?
C37 C38 1.32(2) . ?
C37 C42 1.41(2) . ?
C38 H38 0.9300 . ?
C38 C39 1.47(3) . ?
C39 H39 0.9300 . ?
C39 C40 1.29(3) . ?
C40 H40 0.9300 . ?
C40 C41 1.33(3) . ?
C41 H41 0.9300 . ?
C41 C42 1.33(3) . ?
C42 H42 0.9300 . ?
C43 H43A 0.9700 . ?
C43 H43B 0.9700 . ?
C43 C44 1.491(16) . ?
C44 C45 1.362(16) . ?
C44 C49 1.407(18) . ?
C45 H45 0.9300 . ?
C45 C46 1.39(2) . ?
C46 H46 0.9300 . ?
C46 C47 1.37(3) . ?
C47 H47 0.9300 . ?
C47 C48 1.37(3) . ?
C48 H48 0.9300 . ?
C48 C49 1.35(2) . ?
C49 H49 0.9300 . ?
C50 H50A 0.9700 . ?
C50 H50B 0.9700 . ?
C50 C51 1.470(14) . ?
C56 H56 0.9300 . ?
C56 C55 1.3900 . ?
C56 C51 1.3900 . ?
C55 H55 0.9300 . ?
C55 C54 1.3900 . ?
C54 H54 0.9300 . ?
C54 C53 1.3900 . ?
C53 H53 0.9300 . ?
C53 C52 1.3900 . ?
C52 H52 0.9300 . ?
C52 C51 1.3900 . ?
C57 H57A 0.9700 . ?
C57 H57B 0.9700 . ?
C57 C59 1.500(17) . ?
C59 C60 1.383(19) . ?
C59 C64 1.376(18) . ?
C60 H60 0.9300 . ?
C60 C61 1.38(2) . ?
C61 H61 0.9300 . ?
C61 C62 1.36(3) . ?
C62 H62 0.9300 . ?
C62 C63 1.33(3) . ?
C63 H63 0.9300 . ?
C63 C64 1.38(2) . ?
C64 H64 0.9300 . ?
C65 C66 1.528(15) . ?
C67 C68 1.554(17) . ?
C69 C70 1.527(17) . ?
C70 F7A 1.317(17) . ?
C70 F8A 1.327(17) . ?
C70 F9A 1.335(16) . ?
C71 C72 1.518(18) 2_655 ?
C71 C72 1.518(18) . ?
C72 C72 0.99(5) 2_655 ?
C73 C74 1.557(19) . ?
C75 C76 1.557(18) . ?
C77 C78 1.374(18) . ?
C77 C82 1.36(2) . ?
C78 H78 0.9300 . ?
C78 C79 1.38(2) . ?
C79 H79 0.9300 . ?
C79 C80 1.40(2) . ?
C80 H80 0.9300 . ?
C80 C81 1.35(2) . ?
C81 H81 0.9300 . ?
C81 C82 1.40(2) . ?
C82 H82 0.9300 . ?
C83 C84 1.344(19) . ?
C83 C88 1.396(18) . ?
C84 H84 0.9300 . ?
C84 C85 1.42(2) . ?
C85 H85 0.9300 . ?
C85 C86 1.37(2) . ?
C86 H86 0.9300 . ?
C86 C87 1.37(2) . ?
C87 H87 0.9300 . ?
C87 C88 1.42(2) . ?
C88 H88 0.9300 . ?
C89 C90 1.43(2) . ?
C89 C94 1.37(2) . ?
C90 H90 0.9300 . ?
C90 C91 1.37(3) . ?
C91 H91 0.9300 . ?
C91 C92 1.37(3) . ?
C92 H92 0.9300 . ?
C92 C93 1.34(3) . ?
C93 H93 0.9300 . ?
C93 C94 1.38(2) . ?
C94 H94 0.9300 . ?
C95 H95 0.9300 . ?
C96 H96A 0.9600 . ?
C96 H96B 0.9600 . ?
C96 H96C 0.9600 . ?
C97 H97A 0.9600 . ?
C97 H97B 0.9600 . ?
C97 H97C 0.9600 . ?
C98 H98 0.9300 . ?
C99 H99A 0.9600 . ?
C99 H99B 0.9600 . ?
C99 H99C 0.9600 . ?
C100 H10A 0.9600 . ?
C100 H10B 0.9600 . ?
C100 H10C 0.9600 . ?
O1W H1WA 0.8505 . ?
O1W H1WB 0.8491 . ?
O13 C101 1.24(2) . ?
N3 C101 1.30(3) . ?
N3 C102 1.43(3) . ?
N3 C103 1.48(3) . ?
C101 H101 0.9300 . ?
C102 H10D 0.9600 . ?
C102 H10E 0.9600 . ?
C102 H10F 0.9600 . ?
C103 H10G 0.9600 . ?
C103 H10H 0.9600 . ?
C103 H10I 0.9600 . ?
O14 C104 1.29(3) . ?
N4 C104 1.33(3) . ?
N4 C105 1.53(3) . ?
N4 C106 1.48(3) . ?
C104 H104 0.9300 . ?
C105 H10J 0.9600 . ?
C105 H10K 0.9600 . ?
C105 H10L 0.9600 . ?
C106 H10M 0.9600 . ?
C106 H10N 0.9600 . ?
C106 H10O 0.9600 . ?
O15 C107 1.19(2) . ?
N5 C107 1.33(2) . ?
N5 C108 1.43(2) . ?
N5 C109 1.50(2) . ?
C107 H107 0.9300 . ?
C108 H10P 0.9600 . ?
C108 H10Q 0.9600 . ?
C108 H10R 0.9600 . ?
C109 H10S 0.9600 . ?
C109 H10T 0.9600 . ?
C109 H10U 0.9600 . ?
O16 C110 1.229(17) . ?
N6 C110 1.33(3) . ?
N6 C111 1.49(3) . ?
N6 C112 1.58(3) . ?
C110 H110 0.9300 . ?
C111 H11A 0.9600 . ?
C111 H11B 0.9600 . ?
C111 H11C 0.9600 . ?
C112 H11D 0.9600 . ?
C112 H11E 0.9600 . ?
C112 H11F 0.9600 . ?
O17 C113 1.21(2) . ?
O18 C118 1.20(2) . ?
N7 C113 1.59(6) . ?
N7 C114 1.50(2) . ?
N7 C116 1.52(2) . ?
N7 C117 1.51(2) . ?
N7 C118 1.48(8) . ?
N7 C119 1.51(2) . ?

loop_
_geom_torsion_atom_site_label_1
_geom_torsion_atom_site_label_2
_geom_torsion_atom_site_label_3
_geom_torsion_atom_site_label_4
_geom_torsion
_geom_torsion_site_symmetry_1
_geom_torsion_site_symmetry_2
_geom_torsion_site_symmetry_3
_geom_torsion_site_symmetry_4
_geom_torsion_publ_flag
Ag2 S9 C57 C59 -148.4(8) . . . . ?
Ag3 S5 C29 C30 175.2(7) . . . . ?
Ag4 S6 C36 C37 167.9(9) . . . . ?
Ag5 S8 C50 C51 -143.3(8) . . . . ?
Ag6 S1 C1 C2 -144.5(9) . . . . ?
Ag7 S3 C15 C16 160.7(9) . . . . ?
Ag8 S4 C22 C24 -67.8(9) . . . . ?
Ag8 S5 C29 C30 95.6(8) . . . . ?
Ag8 O1 C65 O1 16.2(4) . . . 2_655 ?
Ag8 O1 C65 C66 -163.8(4) . . . . ?
Ag9 S6 C36 C37 90.3(11) . . . . ?
Ag9 S7 C43 C44 -71.8(9) . . . . ?
Ag9 O5 C69 O4 26.9(19) . . . . ?
Ag9 O5 C69 C70 -153.2(9) . . . . ?
Ag10 S2 C8 C9 -64.3(10) . . . . ?
Ag10 S3 C15 C16 83.1(10) . . . . ?
Ag10 O4 C69 O5 18(2) . . . . ?
Ag10 O4 C69 C70 -162.2(9) . . . . ?
Ag11 S2 C8 C9 151.6(9) . . . . ?
Ag11 S4 C22 C24 147.3(8) . . . . ?
Ag11 O11 C95 N1 -146.9(14) . . . . ?
Ag11 O12 C98 N2 174.9(10) . . . . ?
Ag12 S2 C8 C9 72.2(10) . . . . ?
Ag12 S5 C29 C30 -109.5(8) 2_655 . . . ?
Ag12 O3 C67 O2 4(2) . . . . ?
Ag12 O3 C67 C68 -177.3(9) . . . . ?
Ag13 S7 C43 C44 143.1(8) . . . . ?
Ag13 O6 C71 O6 -0.001(1) . . . 2_655 ?
Ag13 O6 C71 C72 164.0(11) . . . . ?
Ag13 O6 C71 C72 -167.1(8) . . . 2_655 ?
Ag14 S4 C22 C24 65.4(9) . . . . ?
Ag14 S6 C36 C37 -115.8(10) . . . . ?
Ag14 O9 C75 O10 -3(2) . . . . ?
Ag14 O9 C75 C76 176.7(10) . . . . ?
Ag15 S3 C15 C16 -125.9(10) 2_655 . . . ?
Ag15 S7 C43 C44 64.3(9) . . . . ?
Ag15 O8 C73 O7 -3(2) . . . . ?
Ag15 O8 C73 C74 177.8(11) . . . . ?
Ag16 S1 C1 C2 -46.1(12) 2_655 . . . ?
Ag16 S9 C57 C59 115.3(9) . . . . ?
Ag16 O2 C67 O3 1.6(19) 2_655 . . . ?
Ag16 O2 C67 C68 -177.4(9) 2_655 . . . ?
Ag17 S1 C1 C2 105.8(10) 2_655 . . . ?
Ag17 S8 C50 C51 -34.2(11) . . . . ?
Ag17 O10 C75 O9 6(2) . . . . ?
Ag17 O10 C75 C76 -174.3(11) . . . . ?
Ag19 S8 C50 C51 51.0(11) . . . . ?
Ag19 S9 C57 C59 26.2(12) . . . . ?
Ag19 P1 C77 C78 49.8(11) . . . . ?
Ag19 P1 C77 C82 -133.3(11) . . . . ?
Ag19 P1 C83 C84 30.7(12) . . . . ?
Ag19 P1 C83 C88 -149.0(9) . . . . ?
Ag19 P1 C89 C90 36.4(13) . . . . ?
Ag19 P1 C89 C94 -147.0(13) . . . . ?
Ag20 S1 C1 C2 32.1(13) 2_655 . . . ?
Ag20 S8 C50 C51 36.4(12) . . . . ?
Ag20 S9 C57 C59 39.4(12) . . . . ?
Ag20 P1 C77 C78 32.9(12) . . . . ?
Ag20 P1 C77 C82 -150.2(11) . . . . ?
Ag20 P1 C83 C84 39.8(12) . . . . ?
Ag20 P1 C83 C88 -139.8(9) . . . . ?
Ag20 P1 C89 C90 44.3(14) . . . . ?
Ag20 P1 C89 C94 -139.0(13) . . . . ?
S1 C1 C2 C3 -85.9(13) . . . . ?
S1 C1 C2 C7 92.8(13) . . . . ?
S2 C8 C9 C10 -91.9(13) . . . . ?
S2 C8 C9 C14 85.7(14) . . . . ?
S3 C15 C16 C17 -138.6(11) . . . . ?
S3 C15 C16 C21 47.4(16) . . . . ?
S4 C22 C24 C23 -92.1(11) . . . . ?
S4 C22 C24 C25 87.0(12) . . . . ?
S5 C29 C30 C31 -83.4(13) . . . . ?
S5 C29 C30 C35 94.6(12) . . . . ?
S6 C36 C37 C38 131.5(18) . . . . ?
S6 C36 C37 C42 -51.5(19) . . . . ?
S7 C43 C44 C45 90.7(11) . . . . ?
S7 C43 C44 C49 -90.1(11) . . . . ?
S8 C50 C51 C56 -97.3(10) . . . . ?
S8 C50 C51 C52 83.6(11) . . . . ?
S9 C57 C59 C60 84.0(14) . . . . ?
S9 C57 C59 C64 -100.0(13) . . . . ?
P1 C77 C78 C79 177.0(10) . . . . ?
P1 C77 C82 C81 -177.1(12) . . . . ?
P1 C83 C84 C85 179.3(12) . . . . ?
P1 C83 C88 C87 -179.8(10) . . . . ?
P1 C89 C90 C91 176.9(14) . . . . ?
P1 C89 C94 C93 -177.3(15) . . . . ?
F1 F2 C66 F1 -139.9(15) 2_655 . . . ?
F1 F2 C66 F2 -77.2(7) 2_655 . . 2_655 ?
F1 F2 C66 F3 -152.6(17) 2_655 . . 2_655 ?
F1 F2 C66 F3 -28.0(13) 2_655 . . . ?
F1 F2 C66 C65 102.8(7) 2_655 . . . ?
F3 F2 C66 F1 12.7(16) 2_655 . . . ?
F3 F2 C66 F1 152.6(17) 2_655 . . 2_655 ?
F3 F2 C66 F2 75.4(13) 2_655 . . 2_655 ?
F3 F2 C66 F3 125(2) 2_655 . . . ?
F3 F2 C66 C65 -104.6(13) 2_655 . . . ?
O1 C65 C66 F1 -95.5(13) . . . . ?
O1 C65 C66 F1 -95.5(13) 2_655 . . 2_655 ?
O1 C65 C66 F1 84.5(13) . . . 2_655 ?
O1 C65 C66 F1 84.5(13) 2_655 . . . ?
O1 C65 C66 F2 15.3(11) . . . . ?
O1 C65 C66 F2 15.3(11) 2_655 . . 2_655 ?
O1 C65 C66 F2 -164.7(11) 2_655 . . . ?
O1 C65 C66 F2 -164.7(11) . . . 2_655 ?
O1 C65 C66 F3 143.9(17) . . . . ?
O1 C65 C66 F3 -36.1(17) . . . 2_655 ?
O1 C65 C66 F3 -36.1(17) 2_655 . . . ?
O1 C65 C66 F3 143.9(17) 2_655 . . 2_655 ?
O2 C67 C68 F4 83.3(16) . . . . ?
O2 C67 C68 F5 -151.7(14) . . . . ?
O2 C67 C68 F6 -33.6(17) . . . . ?
O3 C67 C68 F4 -95.9(15) . . . . ?
O3 C67 C68 F5 29.2(19) . . . . ?
O3 C67 C68 F6 147.2(12) . . . . ?
O4 C69 C70 F7 -71.2(19) . . . . ?
O4 C69 C70 F8 42.4(19) . . . . ?
O4 C69 C70 F9 164(2) . . . . ?
O4 C69 C70 F7A -35(4) . . . . ?
O4 C69 C70 F8A 92(3) . . . . ?
O4 C69 C70 F9A -163(2) . . . . ?
O5 C69 C70 F7 108.9(17) . . . . ?
O5 C69 C70 F8 -137.6(17) . . . . ?
O5 C69 C70 F9 -16(3) . . . . ?
O5 C69 C70 F7A 145(3) . . . . ?
O5 C69 C70 F8A -88(3) . . . . ?
O5 C69 C70 F9A 17(2) . . . . ?
O6 C71 C72 F10 43(3) 2_655 . . . ?
O6 C71 C72 F10 -125(2) . . . . ?
O6 C71 C72 F11 168.3(14) 2_655 . . 2_655 ?
O6 C71 C72 F11 117(2) . . . . ?
O6 C71 C72 F11 -75(2) 2_655 . . . ?
O6 C71 C72 F11 0(2) . . . 2_655 ?
O6 C71 C72 C72 -141(3) 2_655 . . 2_655 ?
O6 C71 C72 C72 51(3) . . . 2_655 ?
O7 C73 C74 F12 178.4(18) . . . . ?
O7 C73 C74 F13 -58(2) . . . . ?
O7 C73 C74 F14 62(2) . . . . ?
O8 C73 C74 F12 -2(3) . . . . ?
O8 C73 C74 F13 121.6(19) . . . . ?
O8 C73 C74 F14 -118.6(18) . . . . ?
O9 C75 C76 F15 12(2) . . . . ?
O9 C75 C76 F16 147.8(16) . . . . ?
O9 C75 C76 F17 -102.9(16) . . . . ?
O10 C75 C76 F15 -168.2(18) . . . . ?
O10 C75 C76 F16 -32(2) . . . . ?
O10 C75 C76 F17 77.0(18) . . . . ?
C1 C2 C3 C4 -178.8(12) . . . . ?
C1 C2 C7 C6 179.9(11) . . . . ?
C2 C3 C4 C5 -3(2) . . . . ?
C3 C2 C7 C6 -1.4(17) . . . . ?
C3 C4 C5 C6 1(2) . . . . ?
C4 C5 C6 C7 0(2) . . . . ?
C5 C6 C7 C2 0.3(19) . . . . ?
C7 C2 C3 C4 2.5(17) . . . . ?
C8 C9 C10 C11 177.3(13) . . . . ?
C8 C9 C14 C13 -178.1(13) . . . . ?
C9 C10 C11 C12 1(2) . . . . ?
C10 C9 C14 C13 0(2) . . . . ?
C10 C11 C12 C13 0(3) . . . . ?
C11 C12 C13 C14 -1(3) . . . . ?
C12 C13 C14 C9 1(3) . . . . ?
C14 C9 C10 C11 0(2) . . . . ?
C15 C16 C17 C18 -177.1(17) . . . . ?
C15 C16 C21 C20 177.6(14) . . . . ?
C16 C17 C18 C19 3(3) . . . . ?
C17 C16 C21 C20 4(2) . . . . ?
C17 C18 C19 C20 -4(3) . . . . ?
C18 C19 C20 C21 5(3) . . . . ?
C19 C20 C21 C16 -5(3) . . . . ?
C21 C16 C17 C18 -3(2) . . . . ?
C22 C24 C25 C26 -179.7(10) . . . . ?
C23 C24 C25 C26 -0.6(17) . . . . ?
C24 C23 C28 C27 -3(2) . . . . ?
C24 C25 C26 C27 0.4(19) . . . . ?
C25 C26 C27 C28 -1(2) . . . . ?
C26 C27 C28 C23 3(2) . . . . ?
C28 C23 C24 C22 -179.0(11) . . . . ?
C28 C23 C24 C25 1.9(17) . . . . ?
C29 C30 C31 C32 179.5(12) . . . . ?
C29 C30 C35 C34 -178.5(12) . . . . ?
C30 C31 C32 C33 -2(2) . . . . ?
C31 C30 C35 C34 -0.4(19) . . . . ?
C31 C32 C33 C34 1(2) . . . . ?
C32 C33 C34 C35 0(2) . . . . ?
C33 C34 C35 C30 0(2) . . . . ?
C35 C30 C31 C32 1.4(19) . . . . ?
C36 C37 C38 C39 163(2) . . . . ?
C36 C37 C42 C41 -173.9(18) . . . . ?
C37 C38 C39 C40 27(4) . . . . ?
C38 C37 C42 C41 3(3) . . . . ?
C38 C39 C40 C41 -26(5) . . . . ?
C39 C40 C41 C42 14(4) . . . . ?
C40 C41 C42 C37 -2(3) . . . . ?
C42 C37 C38 C39 -14(3) . . . . ?
C43 C44 C45 C46 -177.8(11) . . . . ?
C43 C44 C49 C48 177.6(12) . . . . ?
C44 C45 C46 C47 -3(2) . . . . ?
C45 C44 C49 C48 -3.3(18) . . . . ?
C45 C46 C47 C48 3(2) . . . . ?
C46 C47 C48 C49 -3(2) . . . . ?
C47 C48 C49 C44 3(2) . . . . ?
C49 C44 C45 C46 3.0(17) . . . . ?
C56 C55 C54 C53 0.0 . . . . ?
C55 C56 C51 C50 -179.1(10) . . . . ?
C55 C56 C51 C52 0.0 . . . . ?
C55 C54 C53 C52 0.0 . . . . ?
C54 C53 C52 C51 0.0 . . . . ?
C53 C52 C51 C50 179.2(10) . . . . ?
C53 C52 C51 C56 0.0 . . . . ?
C51 C56 C55 C54 0.0 . . . . ?
C57 C59 C60 C61 177.3(15) . . . . ?
C57 C59 C64 C63 -175.7(14) . . . . ?
C59 C60 C61 C62 -1(3) . . . . ?
C60 C59 C64 C63 0(2) . . . . ?
C60 C61 C62 C63 -2(3) . . . . ?
C61 C62 C63 C64 3(3) . . . . ?
C62 C63 C64 C59 -3(3) . . . . ?
C64 C59 C60 C61 1(2) . . . . ?
C72 F11 C72 F10 166(3) 2_655 . . . ?
C72 F11 C72 F11 55.8(15) 2_655 . . 2_655 ?
C72 F11 C72 C71 -61.9(15) 2_655 . . . ?
C72 C71 C72 F10 -176(5) 2_655 . . . ?
C72 C71 C72 F11 66(2) 2_655 . . . ?
C72 C71 C72 F11 -50(2) 2_655 . . 2_655 ?
C77 P1 C83 C84 161.1(11) . . . . ?
C77 P1 C83 C88 -18.6(12) . . . . ?
C77 P1 C89 C90 -86.4(12) . . . . ?
C77 P1 C89 C94 90.3(15) . . . . ?
C77 C78 C79 C80 0(2) . . . . ?
C78 C77 C82 C81 0(2) . . . . ?
C78 C79 C80 C81 1(2) . . . . ?
C79 C80 C81 C82 -1(2) . . . . ?
C80 C81 C82 C77 1(2) . . . . ?
C82 C77 C78 C79 0(2) . . . . ?
C83 P1 C77 C78 -83.6(11) . . . . ?
C83 P1 C77 C82 93.4(13) . . . . ?
C83 P1 C89 C90 164.4(12) . . . . ?
C83 P1 C89 C94 -18.9(16) . . . . ?
C83 C84 C85 C86 1(2) . . . . ?
C84 C83 C88 C87 0.5(19) . . . . ?
C84 C85 C86 C87 0(2) . . . . ?
C85 C86 C87 C88 -1(2) . . . . ?
C86 C87 C88 C83 0.3(19) . . . . ?
C88 C83 C84 C85 -1(2) . . . . ?
C89 P1 C77 C78 167.3(10) . . . . ?
C89 P1 C77 C82 -15.8(13) . . . . ?
C89 P1 C83 C84 -89.1(12) . . . . ?
C89 P1 C83 C88 91.3(11) . . . . ?
C89 C90 C91 C92 2(3) . . . . ?
C90 C89 C94 C93 -1(3) . . . . ?
C90 C91 C92 C93 -3(3) . . . . ?
C91 C92 C93 C94 3(3) . . . . ?
C92 C93 C94 C89 -1(3) . . . . ?
C94 C89 C90 C91 0(2) . . . . ?
C96 N1 C95 O11 178.3(19) . . . . ?
C97 N1 C95 O11 2(3) . . . . ?
C99 N2 C98 O12 180.0(16) . . . . ?
C100 N2 C98 O12 -2(3) . . . . ?
C102 N3 C101 O13 -175(3) . . . . ?
C103 N3 C101 O13 -3(4) . . . . ?
C105 N4 C104 O14 3(3) . . . . ?
C106 N4 C104 O14 -172(2) . . . . ?
C108 N5 C107 O15 5(3) . . . . ?
C109 N5 C107 O15 175.9(18) . . . . ?
C111 N6 C110 O16 1(4) . . . . ?
C112 N6 C110 O16 -179(2) . . . . ?
C114 N7 C118 O18 -2(12) . . . . ?
C116 N7 C113 O17 165(5) . . . . ?
C117 N7 C113 O17 -23(7) . . . . ?
Ag1 S1 C1 C2 112.7(10) 2_655 . . . ?
Ag1 S6 C36 C37 -52.3(13) . . . . ?
Ag1 S8 C50 C51 -42.5(11) . . . . ?
Ag1 O10 C75 O9 -5(2) . . . . ?
Ag1 O10 C75 C76 175.4(12) . . . . ?
Ag0A S3 C15 C16 -67.3(12) 2_655 . . . ?
Ag0A S8 C50 C51 119.1(9) . . . . ?
Ag0A S9 C57 C59 -44.3(11) . . . . ?
Ag0A O7 C73 O8 -4(2) . . . . ?
Ag0A O7 C73 C74 175.1(11) . . . . ?
C119 N7 C118 O18 179(7) . . . . ?
